data_7025320
loop_
_publ_author_name
'Mereacre, Valeriu'
'Akhtar, Muhammad Nadeem'
'Lan, Yanhua'
'Ako, Ayuk M.'
'Cl\'erac, Rodolphe'
'Anson, Christopher E.'
'Powell, Annie K.'

_publ_section_title
;
 Structures and magnetic properties of Mn(III)&#x2084;Ln(III)&#x2084;
 aggregates with a &quot;square-in-square&quot; topology.
;
_journal_issue 20
_journal_name_full 'Dalton transactions (Cambridge, England : 2003)'
_journal_page_first 4918
_journal_page_last 4927
_journal_paper_doi 10.1039/b926899e
_journal_volume 39
_journal_year 2010
_chemical_formula_moiety 'C72 H144 Gd4 Mn4 N8 O40, 4(C2 H3 N)'
_chemical_formula_sum 'C80 H156 Gd4 Mn4 N12 O40'
_chemical_formula_weight 2774.93
_chemical_name_systematic
;
?
;
_space_group_IT_number 14
_symmetry_cell_setting monoclinic
_symmetry_space_group_name_Hall '-P 2yn'
_symmetry_space_group_name_H-M 'P 1 21/n 1'
_atom_sites_solution_hydrogens geom
_atom_sites_solution_primary direct
_atom_sites_solution_secondary difmap
_audit_creation_method SHELXL-97
_cell_angle_alpha 90.00
_cell_angle_beta 111.678(1)
_cell_angle_gamma 90.00
_cell_formula_units_Z 4
_cell_length_a 16.4510(12)
_cell_length_b 35.238(3)
_cell_length_c 21.3877(16)
_cell_measurement_reflns_used 14011
_cell_measurement_temperature 100(2)
_cell_measurement_theta_max 28.17
_cell_measurement_theta_min 2.19
_cell_volume 11521.6(16)
_computing_cell_refinement 'SMART-NT 5.6 (Bruker AXS Inc., 2005)'
_computing_data_collection 'SMART-NT 5.6 (Bruker AXS Inc., 2005)'
_computing_data_reduction 'SAINT+ 6.45 (Bruker AXS Inc., 2003)'
_computing_molecular_graphics 'Diamond 2.1 (Crystal Impact, 1998)'
_computing_publication_material 'SHELXTL 6.14 (BrukerAXS Inc., 2003)'
_computing_structure_refinement 'SHELXTL 6.14 (BrukerAXS Inc., 2003)'
_computing_structure_solution 'SHELXTL 6.14 (BrukerAXS Inc., 2003)'
_diffrn_ambient_temperature 100(2)
_diffrn_detector_area_resol_mean 8.333
_diffrn_measured_fraction_theta_full 0.999
_diffrn_measured_fraction_theta_max 0.917
_diffrn_measurement_device_type 'Bruker SMART Apex'
_diffrn_measurement_method 'CCD area detector'
_diffrn_radiation_monochromator graphite
_diffrn_radiation_source 'rotating anode'
_diffrn_radiation_type MoK\a
_diffrn_radiation_wavelength 0.71073
_diffrn_reflns_av_R_equivalents 0.0385
_diffrn_reflns_av_sigmaI/netI 0.0441
_diffrn_reflns_limit_h_max 21
_diffrn_reflns_limit_h_min -20
_diffrn_reflns_limit_k_max 45
_diffrn_reflns_limit_k_min -45
_diffrn_reflns_limit_l_max 28
_diffrn_reflns_limit_l_min -27
_diffrn_reflns_number 78804
_diffrn_reflns_theta_full 25.00
_diffrn_reflns_theta_max 28.16
_diffrn_reflns_theta_min 1.35
_exptl_absorpt_coefficient_mu 2.772
_exptl_absorpt_correction_T_max 0.854
_exptl_absorpt_correction_T_min 0.642
_exptl_absorpt_correction_type multi-scan
_exptl_absorpt_process_details 'SADABS 2.10 (Bruker AXS Inc., 2005)'
_exptl_crystal_colour brown
_exptl_crystal_density_diffrn 1.600
_exptl_crystal_density_method 'not measured'
_exptl_crystal_description plate
_exptl_crystal_F_000 5584
_exptl_crystal_size_max 0.21
_exptl_crystal_size_mid 0.15
_exptl_crystal_size_min 0.06
_platon_squeeze_details
;
A.L.Spek, J.Appl.Cryst. 2003, 36, 7-13
;
_refine_diff_density_max 1.664
_refine_diff_density_min -1.192
_refine_diff_density_rms 0.159
_refine_ls_extinction_method none
_refine_ls_goodness_of_fit_ref 1.088
_refine_ls_hydrogen_treatment constr
_refine_ls_matrix_type full
_refine_ls_number_parameters 1190
_refine_ls_number_reflns 25922
_refine_ls_number_restraints 167
_refine_ls_restrained_S_all 1.094
_refine_ls_R_factor_all 0.0797
_refine_ls_R_factor_gt 0.0598
_refine_ls_shift/su_max 0.002
_refine_ls_shift/su_mean 0.000
_refine_ls_structure_factor_coef Fsqd
_refine_ls_weighting_details 'calc w=1/[\s^2^(Fo^2^)+(0.0659P)^2^+51.8345P] where P=(Fo^2^+2Fc^2^)/3'
_refine_ls_weighting_scheme calc
_refine_ls_wR_factor_gt 0.1435
_refine_ls_wR_factor_ref 0.1521
_reflns_number_gt 19598
_reflns_number_total 25922
_reflns_threshold_expression >2sigma(I)
_cod_data_source_file b926899e.txt
_cod_data_source_block p224s
_cod_original_cell_volume 11521.4(15)
_cod_original_sg_symbol_H-M 'P 21/n'
_cod_database_code 7025320

loop_
_symmetry_equiv_pos_as_xyz
'x, y, z'
'-x+1/2, y+1/2, -z+1/2'
'-x, -y, -z'
'x-1/2, -y-1/2, z-1/2'

loop_
_atom_site_label
_atom_site_type_symbol
_atom_site_fract_x
_atom_site_fract_y
_atom_site_fract_z
_atom_site_U_iso_or_equiv
_atom_site_adp_type
_atom_site_occupancy
_atom_site_symmetry_multiplicity
_atom_site_calc_flag
_atom_site_refinement_flags
_atom_site_disorder_assembly
_atom_site_disorder_group
Gd1 Gd 0.03758(2) 0.174416(9) 0.117614(15) 0.02904(8) Uani 1 1 d . B .
Gd2 Gd 0.23384(2) 0.122799(10) 0.085015(15) 0.03120(9) Uani 1 1 d . B .
Gd3 Gd 0.31928(2) 0.083044(10) 0.274004(16) 0.03337(9) Uani 1 1 d . B .
Gd4 Gd 0.12261(2) 0.135097(10) 0.305155(16) 0.03412(9) Uani 1 1 d . B .
Mn1 Mn 0.03961(7) 0.14975(3) -0.03458(5) 0.0308(2) Uani 1 1 d . B .
Mn2 Mn 0.44016(7) 0.09249(4) 0.17674(5) 0.0466(3) Uani 1 1 d . B .
Mn3 Mn 0.23379(7) 0.05863(3) 0.39100(5) 0.0364(2) Uani 1 1 d . B .
Mn4 Mn -0.00059(8) 0.21409(3) 0.24889(5) 0.0387(3) Uani 1 1 d . B .
O1 O 0.0833(3) 0.12496(13) 0.0644(2) 0.0304(10) Uani 1 1 d . . .
H1 H 0.0566 0.0997 0.0665 0.036 Uiso 1 1 calc R . .
O2 O 0.3411(3) 0.12494(14) 0.1953(2) 0.0346(11) Uani 1 1 d . . .
H2 H 0.3595 0.1511 0.2128 0.042 Uiso 1 1 calc R . .
O3 O 0.1848(3) 0.07754(14) 0.2892(2) 0.0364(11) Uani 1 1 d . . .
H3 H 0.1423 0.0597 0.2571 0.044 Uiso 1 1 calc R . .
O4 O 0.1075(3) 0.18732(13) 0.2336(2) 0.0349(10) Uani 1 1 d . . .
H4 H 0.1610 0.2035 0.2452 0.042 Uiso 1 1 calc R . .
N1 N 0.0290(4) 0.19852(18) -0.1197(3) 0.0378(14) Uani 1 1 d . B .
C1 C 0.0004(5) 0.2321(2) -0.0908(4) 0.0452(18) Uani 1 1 d . . .
H1A H -0.0482 0.2450 -0.1268 0.054 Uiso 0.63 1 calc PR A 1
H1B H 0.0496 0.2503 -0.0736 0.054 Uiso 0.63 1 calc PR A 1
H1C H 0.0265 0.2553 -0.1019 0.054 Uiso 0.37 1 calc PR A 2
H1D H -0.0640 0.2345 -0.1122 0.054 Uiso 0.37 1 calc PR A 2
C2A C -0.0306(7) 0.2208(3) -0.0322(5) 0.035(2) Uiso 0.63 1 d P B 1
H2AA H -0.0315 0.2437 -0.0056 0.041 Uiso 0.63 1 calc PR B 1
H2AB H -0.0908 0.2106 -0.0514 0.041 Uiso 0.63 1 calc PR B 1
C2B C 0.0235(13) 0.2302(6) -0.0223(9) 0.037(4) Uiso 0.37 1 d P B 2
H2BA H -0.0160 0.2473 -0.0101 0.045 Uiso 0.37 1 calc PR B 2
H2BB H 0.0833 0.2407 -0.0014 0.045 Uiso 0.37 1 calc PR B 2
O5 O 0.0228(3) 0.19464(13) 0.0083(2) 0.0367(11) Uani 1 1 d . . .
C3 C 0.1227(4) 0.2031(2) -0.1083(4) 0.0424(18) Uani 1 1 d . . .
H3A H 0.1333 0.2292 -0.1206 0.051 Uiso 0.63 1 calc PR B 1
H3B H 0.1389 0.1852 -0.1374 0.051 Uiso 0.63 1 calc PR B 1
H3C H 0.1295 0.2037 -0.1523 0.051 Uiso 0.37 1 calc PR B 2
H3D H 0.1432 0.2278 -0.0858 0.051 Uiso 0.37 1 calc PR B 2
C4A C 0.1801(7) 0.1955(3) -0.0342(5) 0.034(2) Uiso 0.63 1 d P B 1
H4AA H 0.2426 0.1963 -0.0287 0.040 Uiso 0.63 1 calc PR B 1
H4AB H 0.1701 0.2157 -0.0056 0.040 Uiso 0.63 1 calc PR B 1
C4B C 0.1765(16) 0.1737(7) -0.0683(12) 0.053(5) Uiso 0.37 1 d P B 2
H4BA H 0.1725 0.1518 -0.0983 0.064 Uiso 0.37 1 calc PR B 2
H4BB H 0.2377 0.1827 -0.0522 0.064 Uiso 0.37 1 calc PR B 2
O6 O 0.1609(3) 0.16042(14) -0.0137(2) 0.0360(11) Uani 1 1 d . . .
C5 C -0.0289(5) 0.1917(3) -0.1936(4) 0.050(2) Uani 1 1 d . . .
C6 C -0.0241(6) 0.2250(3) -0.2383(4) 0.058(2) Uani 1 1 d . B .
H6A H -0.0620 0.2199 -0.2850 0.087 Uiso 1 1 calc R . .
H6B H 0.0364 0.2282 -0.2355 0.087 Uiso 1 1 calc R . .
H6C H -0.0435 0.2483 -0.2229 0.087 Uiso 1 1 calc R . .
C7 C 0.0036(8) 0.1557(3) -0.2172(4) 0.090(4) Uani 1 1 d . B .
H7A H 0.0001 0.1342 -0.1892 0.134 Uiso 1 1 calc R . .
H7B H 0.0644 0.1593 -0.2131 0.134 Uiso 1 1 calc R . .
H7C H -0.0330 0.1506 -0.2643 0.134 Uiso 1 1 calc R . .
C8 C -0.1220(6) 0.1859(4) -0.1994(5) 0.091(4) Uani 1 1 d . B .
H8A H -0.1248 0.1644 -0.1712 0.136 Uiso 1 1 calc R . .
H8B H -0.1587 0.1806 -0.2464 0.136 Uiso 1 1 calc R . .
H8C H -0.1431 0.2089 -0.1845 0.136 Uiso 1 1 calc R . .
N2 N 0.5045(5) 0.0344(3) 0.1461(3) 0.080(3) Uani 1 1 d . . .
C9 C 0.4381(8) 0.0280(4) 0.0769(4) 0.098(5) Uani 1 1 d . . .
H9A H 0.4353 0.0007 0.0654 0.118 Uiso 1 1 calc R . .
H9B H 0.4548 0.0423 0.0436 0.118 Uiso 1 1 calc R . .
C10 C 0.3506(7) 0.0413(3) 0.0748(4) 0.090(4) Uani 1 1 d . B .
H10A H 0.3070 0.0378 0.0286 0.107 Uiso 1 1 calc R . .
H10B H 0.3324 0.0254 0.1054 0.107 Uiso 1 1 calc R . .
O7 O 0.3507(4) 0.07989(18) 0.0935(2) 0.0508(15) Uani 1 1 d . . .
C11 C 0.4929(7) 0.0058(3) 0.1930(4) 0.073(3) Uani 1 1 d . . .
H11A H 0.5463 -0.0099 0.2115 0.088 Uiso 1 1 calc R . .
H11B H 0.4434 -0.0111 0.1682 0.088 Uiso 1 1 calc R . .
C12 C 0.4751(6) 0.0249(3) 0.2501(4) 0.061(3) Uani 1 1 d . B .
H12A H 0.4558 0.0057 0.2756 0.073 Uiso 1 1 calc R . .
H12B H 0.5294 0.0369 0.2813 0.073 Uiso 1 1 calc R . .
O8 O 0.4091(3) 0.05293(15) 0.2240(2) 0.0436(12) Uani 1 1 d . . .
C13 C 0.5986(8) 0.0356(5) 0.1473(5) 0.110(6) Uani 1 1 d . . .
C14 C 0.6596(7) 0.0414(5) 0.2189(6) 0.105(5) Uani 1 1 d . . .
H14A H 0.6457 0.0654 0.2357 0.157 Uiso 1 1 calc R . .
H14B H 0.7201 0.0420 0.2210 0.157 Uiso 1 1 calc R . .
H14C H 0.6527 0.0205 0.2467 0.157 Uiso 1 1 calc R . .
C15 C 0.6213(10) -0.0020(5) 0.1205(6) 0.155(9) Uani 1 1 d . . .
H15A H 0.6812 -0.0008 0.1215 0.232 Uiso 1 1 calc R . .
H15B H 0.5806 -0.0061 0.0742 0.232 Uiso 1 1 calc R . .
H15C H 0.6164 -0.0230 0.1489 0.232 Uiso 1 1 calc R . .
C16 C 0.6060(9) 0.0680(6) 0.1040(8) 0.174(10) Uani 1 1 d . . .
H16A H 0.5920 0.0918 0.1214 0.261 Uiso 1 1 calc R . .
H16B H 0.5651 0.0640 0.0577 0.261 Uiso 1 1 calc R . .
H16C H 0.6659 0.0691 0.1047 0.261 Uiso 1 1 calc R . .
N3 N 0.3251(4) 0.0620(2) 0.5130(3) 0.0434(16) Uani 1 1 d . . .
C17 C 0.4131(5) 0.0684(3) 0.5110(4) 0.050(2) Uani 1 1 d . . .
H17A H 0.4561 0.0525 0.5459 0.059 Uiso 1 1 calc R . .
H17B H 0.4298 0.0953 0.5219 0.059 Uiso 1 1 calc R . .
C18 C 0.4178(6) 0.0590(4) 0.4427(5) 0.085(4) Uani 1 1 d . B .
H18A H 0.4719 0.0700 0.4401 0.102 Uiso 1 1 calc R . .
H18B H 0.4203 0.0311 0.4379 0.102 Uiso 1 1 calc R . .
O9 O 0.3450(3) 0.07342(14) 0.3904(2) 0.0387(11) Uani 1 1 d . . .
C19 C 0.2914(6) 0.0984(3) 0.5293(4) 0.052(2) Uani 1 1 d . . .
H19A H 0.2386 0.0935 0.5398 0.062 Uiso 1 1 calc R . .
H19B H 0.3363 0.1100 0.5695 0.062 Uiso 1 1 calc R . .
C20 C 0.2695(8) 0.1251(3) 0.4720(5) 0.075(3) Uani 1 1 d . B .
H20A H 0.2437 0.1485 0.4826 0.090 Uiso 1 1 calc R . .
H20B H 0.3235 0.1323 0.4648 0.090 Uiso 1 1 calc R . .
O10 O 0.2088(3) 0.10842(15) 0.4116(2) 0.0376(11) Uani 1 1 d . . .
C21 C 0.3240(5) 0.0296(3) 0.5606(4) 0.055(2) Uani 1 1 d . . .
C22 C 0.3636(8) -0.0057(3) 0.5425(5) 0.080(3) Uani 1 1 d . . .
H22A H 0.3629 -0.0265 0.5728 0.120 Uiso 1 1 calc R . .
H22B H 0.4241 -0.0004 0.5472 0.120 Uiso 1 1 calc R . .
H22C H 0.3294 -0.0130 0.4960 0.120 Uiso 1 1 calc R . .
C23 C 0.3746(6) 0.0408(3) 0.6341(4) 0.073(3) Uani 1 1 d . . .
H23A H 0.3739 0.0196 0.6637 0.110 Uiso 1 1 calc R . .
H23B H 0.3469 0.0630 0.6454 0.110 Uiso 1 1 calc R . .
H23C H 0.4352 0.0469 0.6403 0.110 Uiso 1 1 calc R . .
C24 C 0.2297(6) 0.0217(4) 0.5507(5) 0.089(4) Uani 1 1 d . . .
H24A H 0.2271 0.0007 0.5800 0.133 Uiso 1 1 calc R . .
H24B H 0.1971 0.0148 0.5036 0.133 Uiso 1 1 calc R . .
H24C H 0.2037 0.0444 0.5620 0.133 Uiso 1 1 calc R . .
N4 N -0.1508(4) 0.21994(19) 0.2469(3) 0.0431(15) Uani 1 1 d . B .
C25 C -0.1521(6) 0.1869(3) 0.2900(4) 0.057(2) Uani 1 1 d . . .
H25A H -0.2124 0.1768 0.2754 0.069 Uiso 0.58 1 calc PR C 1
H25B H -0.1350 0.1956 0.3372 0.069 Uiso 0.58 1 calc PR C 1
H25C H -0.1785 0.1950 0.3226 0.069 Uiso 0.42 1 calc PR C 2
H25D H -0.1899 0.1669 0.2613 0.069 Uiso 0.42 1 calc PR C 2
C26A C -0.0895(9) 0.1549(4) 0.2867(7) 0.045(3) Uiso 0.58 1 d P B 1
H26A H -0.0820 0.1366 0.3236 0.054 Uiso 0.58 1 calc PR B 1
H26B H -0.1161 0.1412 0.2435 0.054 Uiso 0.58 1 calc PR B 1
C26B C -0.0720(11) 0.1720(5) 0.3243(8) 0.037(4) Uiso 0.42 1 d P B 2
H26C H -0.0810 0.1465 0.3400 0.044 Uiso 0.42 1 calc PR B 2
H26D H -0.0442 0.1878 0.3649 0.044 Uiso 0.42 1 calc PR B 2
O11 O -0.0105(4) 0.16814(15) 0.2919(3) 0.0477(13) Uani 1 1 d . . .
C27 C -0.2026(5) 0.2101(3) 0.1754(4) 0.0465(19) Uani 1 1 d . . .
H27A H -0.2507 0.2286 0.1563 0.056 Uiso 0.58 1 calc PR B 1
H27B H -0.2286 0.1846 0.1730 0.056 Uiso 0.58 1 calc PR B 1
H27C H -0.2581 0.1982 0.1732 0.056 Uiso 0.42 1 calc PR B 2
H27D H -0.2176 0.2339 0.1490 0.056 Uiso 0.42 1 calc PR B 2
C28A C -0.1444(8) 0.2108(4) 0.1355(6) 0.037(3) Uiso 0.58 1 d P B 1
H28A H -0.1761 0.1984 0.0916 0.045 Uiso 0.58 1 calc PR B 1
H28B H -0.1350 0.2376 0.1262 0.045 Uiso 0.58 1 calc PR B 1
C28B C -0.1596(11) 0.1849(5) 0.1439(8) 0.038(4) Uiso 0.42 1 d P B 2
H28C H -0.1643 0.1584 0.1579 0.045 Uiso 0.42 1 calc PR B 2
H28D H -0.1894 0.1863 0.0944 0.045 Uiso 0.42 1 calc PR B 2
O12 O -0.0681(3) 0.19461(15) 0.1621(3) 0.0420(12) Uani 1 1 d . . .
C29 C -0.1799(6) 0.2570(3) 0.2684(4) 0.051(2) Uani 1 1 d . . .
C30 C -0.1185(8) 0.2664(3) 0.3397(5) 0.089(4) Uani 1 1 d . B .
H30A H -0.0583 0.2679 0.3412 0.134 Uiso 1 1 calc R . .
H30B H -0.1225 0.2464 0.3704 0.134 Uiso 1 1 calc R . .
H30C H -0.1352 0.2908 0.3533 0.134 Uiso 1 1 calc R . .
C31 C -0.2735(7) 0.2548(3) 0.2666(7) 0.088(4) Uani 1 1 d . B .
H31A H -0.3136 0.2494 0.2206 0.132 Uiso 1 1 calc R . .
H31B H -0.2893 0.2791 0.2814 0.132 Uiso 1 1 calc R . .
H31C H -0.2775 0.2346 0.2967 0.132 Uiso 1 1 calc R . .
C32 C -0.1741(6) 0.2888(3) 0.2221(5) 0.065(3) Uani 1 1 d . B .
H32A H -0.1142 0.2904 0.2231 0.098 Uiso 1 1 calc R . .
H32B H -0.1900 0.3129 0.2374 0.098 Uiso 1 1 calc R . .
H32C H -0.2144 0.2836 0.1761 0.098 Uiso 1 1 calc R . .
O13 O -0.0818(3) 0.13439(14) -0.0555(2) 0.0370(11) Uani 1 1 d . . .
O14 O -0.0988(3) 0.14788(14) 0.0415(2) 0.0368(11) Uani 1 1 d . . .
C33 C -0.1230(4) 0.1325(2) -0.0146(3) 0.0344(15) Uani 1 1 d . B .
C34 C -0.2066(5) 0.1085(2) -0.0410(4) 0.0433(17) Uani 1 1 d . . .
C35 C -0.2652(6) 0.1223(3) -0.1102(4) 0.064(3) Uani 1 1 d . B .
H35A H -0.2846 0.1483 -0.1067 0.095 Uiso 1 1 calc R . .
H35B H -0.3163 0.1057 -0.1282 0.095 Uiso 1 1 calc R . .
H35C H -0.2326 0.1220 -0.1404 0.095 Uiso 1 1 calc R . .
C36 C -0.1779(7) 0.0677(3) -0.0477(6) 0.073(3) Uani 1 1 d . B .
H36A H -0.1482 0.0672 -0.0798 0.109 Uiso 1 1 calc R . .
H36B H -0.2294 0.0512 -0.0637 0.109 Uiso 1 1 calc R . .
H36C H -0.1377 0.0588 -0.0037 0.109 Uiso 1 1 calc R . .
C37 C -0.2544(6) 0.1106(4) 0.0078(5) 0.077(3) Uani 1 1 d . B .
H37A H -0.2725 0.1368 0.0106 0.116 Uiso 1 1 calc R . .
H37B H -0.2153 0.1021 0.0524 0.116 Uiso 1 1 calc R . .
H37C H -0.3062 0.0942 -0.0083 0.116 Uiso 1 1 calc R . .
O15 O 0.0491(3) 0.10337(14) -0.0795(2) 0.0381(11) Uani 1 1 d . . .
O16 O 0.1750(3) 0.07948(15) -0.0081(3) 0.0458(13) Uani 1 1 d . . .
C38 C 0.1064(5) 0.0773(2) -0.0592(4) 0.0387(16) Uani 1 1 d . B .
C39 C 0.0866(5) 0.0410(2) -0.1023(4) 0.053(2) Uani 1 1 d D . .
C40A C 0.0203(14) 0.0469(8) -0.1729(8) 0.064(7) Uiso 0.38 1 d PD B 1
H40A H -0.0389 0.0459 -0.1722 0.097 Uiso 0.38 1 calc PR B 1
H40B H 0.0270 0.0268 -0.2024 0.097 Uiso 0.38 1 calc PR B 1
H40C H 0.0300 0.0717 -0.1898 0.097 Uiso 0.38 1 calc PR B 1
C41A C 0.1671(13) 0.0204(8) -0.1016(14) 0.086(10) Uiso 0.38 1 d PD B 1
H41A H 0.1809 -0.0002 -0.0684 0.129 Uiso 0.38 1 calc PR B 1
H41B H 0.2164 0.0381 -0.0896 0.129 Uiso 0.38 1 calc PR B 1
H41C H 0.1563 0.0097 -0.1463 0.129 Uiso 0.38 1 calc PR B 1
C42A C 0.0403(13) 0.0172(6) -0.0630(10) 0.052(5) Uiso 0.38 1 d PD B 1
H42A H 0.0067 0.0342 -0.0454 0.078 Uiso 0.38 1 calc PR B 1
H42B H 0.0846 0.0038 -0.0256 0.078 Uiso 0.38 1 calc PR B 1
H42C H 0.0008 -0.0013 -0.0935 0.078 Uiso 0.38 1 calc PR B 1
C40B C 0.0726(17) 0.0531(8) -0.1741(9) 0.074(8) Uiso 0.37 1 d PD B 2
H40D H 0.0102 0.0579 -0.1990 0.112 Uiso 0.37 1 calc PR B 2
H40E H 0.0927 0.0329 -0.1964 0.112 Uiso 0.37 1 calc PR B 2
H40F H 0.1058 0.0763 -0.1730 0.112 Uiso 0.37 1 calc PR B 2
C41B C 0.1616(12) 0.0121(6) -0.0776(11) 0.048(5) Uiso 0.37 1 d PD B 2
H41D H 0.1563 -0.0027 -0.0406 0.071 Uiso 0.37 1 calc PR B 2
H41E H 0.2177 0.0255 -0.0619 0.071 Uiso 0.37 1 calc PR B 2
H41F H 0.1585 -0.0049 -0.1147 0.071 Uiso 0.37 1 calc PR B 2
C42B C 0.0041(13) 0.0247(8) -0.0979(16) 0.091(10) Uiso 0.37 1 d PD B 2
H42D H -0.0002 0.0322 -0.0552 0.136 Uiso 0.37 1 calc PR B 2
H42E H 0.0057 -0.0030 -0.1005 0.136 Uiso 0.37 1 calc PR B 2
H42F H -0.0467 0.0344 -0.1353 0.136 Uiso 0.37 1 calc PR B 2
C40C C 0.146(2) 0.0458(12) -0.1427(18) 0.066(10) Uiso 0.25 1 d PD B 3
H40G H 0.1490 0.0727 -0.1537 0.100 Uiso 0.25 1 calc PR B 3
H40H H 0.1229 0.0310 -0.1844 0.100 Uiso 0.25 1 calc PR B 3
H40I H 0.2053 0.0368 -0.1158 0.100 Uiso 0.25 1 calc PR B 3
C41C C 0.109(4) 0.0038(9) -0.065(2) 0.092(15) Uiso 0.25 1 d PD B 3
H41G H 0.0728 0.0003 -0.0381 0.138 Uiso 0.25 1 calc PR B 3
H41H H 0.1711 0.0039 -0.0354 0.138 Uiso 0.25 1 calc PR B 3
H41I H 0.0985 -0.0171 -0.0975 0.138 Uiso 0.25 1 calc PR B 3
C42C C -0.0066(14) 0.0379(11) -0.1533(16) 0.054(8) Uiso 0.25 1 d PD B 3
H42G H -0.0469 0.0344 -0.1296 0.081 Uiso 0.25 1 calc PR B 3
H42H H -0.0109 0.0161 -0.1829 0.081 Uiso 0.25 1 calc PR B 3
H42I H -0.0219 0.0611 -0.1804 0.081 Uiso 0.25 1 calc PR B 3
O17 O 0.4777(4) 0.1341(2) 0.1340(3) 0.0635(19) Uani 1 1 d . . .
O18 O 0.3487(4) 0.1593(2) 0.0692(3) 0.0609(17) Uani 1 1 d . . .
C43 C 0.4311(5) 0.1581(3) 0.0931(4) 0.062(3) Uani 1 1 d . B .
C44 C 0.4819(6) 0.1889(3) 0.0733(4) 0.075(3) Uani 1 1 d D . .
C45A C 0.4336(9) 0.2045(4) 0.0056(6) 0.051(4) Uiso 0.58 1 d PD B 1
H45A H 0.3840 0.2196 0.0064 0.076 Uiso 0.58 1 calc PR B 1
H45B H 0.4121 0.1836 -0.0266 0.076 Uiso 0.58 1 calc PR B 1
H45C H 0.4727 0.2207 -0.0081 0.076 Uiso 0.58 1 calc PR B 1
C46A C 0.4993(14) 0.2197(5) 0.1252(8) 0.090(7) Uiso 0.58 1 d PD B 1
H46A H 0.4436 0.2300 0.1244 0.134 Uiso 0.58 1 calc PR B 1
H46B H 0.5334 0.2400 0.1152 0.134 Uiso 0.58 1 calc PR B 1
H46C H 0.5323 0.2092 0.1699 0.134 Uiso 0.58 1 calc PR B 1
C47A C 0.5693(11) 0.1736(6) 0.0746(10) 0.085(6) Uiso 0.58 1 d PD B 1
H47A H 0.6168 0.1900 0.1028 0.127 Uiso 0.58 1 calc PR B 1
H47B H 0.5691 0.1731 0.0287 0.127 Uiso 0.58 1 calc PR B 1
H47C H 0.5781 0.1478 0.0930 0.127 Uiso 0.58 1 calc PR B 1
C45B C 0.423(2) 0.2177(9) 0.0253(13) 0.133(15) Uiso 0.42 1 d PD B 2
H45D H 0.3817 0.2280 0.0446 0.199 Uiso 0.42 1 calc PR B 2
H45E H 0.3896 0.2053 -0.0177 0.199 Uiso 0.42 1 calc PR B 2
H45F H 0.4579 0.2383 0.0178 0.199 Uiso 0.42 1 calc PR B 2
C46B C 0.5349(16) 0.2087(7) 0.1357(9) 0.070(7) Uiso 0.42 1 d PD B 2
H46D H 0.4969 0.2246 0.1509 0.106 Uiso 0.42 1 calc PR B 2
H46E H 0.5785 0.2247 0.1272 0.106 Uiso 0.42 1 calc PR B 2
H46F H 0.5647 0.1900 0.1706 0.106 Uiso 0.42 1 calc PR B 2
C47B C 0.539(2) 0.1714(15) 0.0406(17) 0.24(4) Uiso 0.42 1 d PD B 2
H47D H 0.5781 0.1528 0.0712 0.363 Uiso 0.42 1 calc PR B 2
H47E H 0.5742 0.1912 0.0304 0.363 Uiso 0.42 1 calc PR B 2
H47F H 0.5027 0.1588 -0.0011 0.363 Uiso 0.42 1 calc PR B 2
O19 O 0.5334(3) 0.10898(18) 0.2590(2) 0.0520(15) Uani 1 1 d . . .
O20 O 0.4669(3) 0.10508(15) 0.3338(2) 0.0405(12) Uani 1 1 d . . .
C48 C 0.5302(5) 0.1141(2) 0.3178(3) 0.0452(19) Uani 1 1 d . B .
C49 C 0.6091(5) 0.1352(3) 0.3683(4) 0.051(2) Uani 1 1 d . . .
C50 C 0.6927(6) 0.1153(3) 0.3696(6) 0.074(3) Uani 1 1 d . B .
H50A H 0.6935 0.0892 0.3855 0.111 Uiso 1 1 calc R . .
H50B H 0.7439 0.1290 0.4000 0.111 Uiso 1 1 calc R . .
H50C H 0.6939 0.1151 0.3241 0.111 Uiso 1 1 calc R . .
C51 C 0.6037(8) 0.1344(4) 0.4374(5) 0.094(4) Uani 1 1 d . B .
H51A H 0.6043 0.1080 0.4520 0.140 Uiso 1 1 calc R . .
H51B H 0.5494 0.1466 0.4356 0.140 Uiso 1 1 calc R . .
H51C H 0.6538 0.1479 0.4694 0.140 Uiso 1 1 calc R . .
C52 C 0.6087(7) 0.1755(3) 0.3434(6) 0.073(3) Uani 1 1 d . B .
H52A H 0.5556 0.1885 0.3425 0.109 Uiso 1 1 calc R . .
H52B H 0.6099 0.1750 0.2980 0.109 Uiso 1 1 calc R . .
H52C H 0.6602 0.1890 0.3737 0.109 Uiso 1 1 calc R . .
O21 O 0.2530(4) 0.00612(15) 0.3711(3) 0.0487(13) Uani 1 1 d . . .
O22 O 0.3105(5) 0.01570(16) 0.2917(3) 0.0658(18) Uani 1 1 d . . .
C53 C 0.2819(6) -0.0051(2) 0.3261(4) 0.053(2) Uani 1 1 d . B .
C54 C 0.2825(6) -0.0482(2) 0.3162(4) 0.062(2) Uani 1 1 d D . .
C55A C 0.3191(10) -0.0692(4) 0.3827(6) 0.058(4) Uiso 0.62 1 d PD B 1
H55A H 0.3831 -0.0681 0.4000 0.086 Uiso 0.62 1 calc PR B 1
H55B H 0.3001 -0.0958 0.3760 0.086 Uiso 0.62 1 calc PR B 1
H55C H 0.2976 -0.0573 0.4151 0.086 Uiso 0.62 1 calc PR B 1
C56A C 0.3408(11) -0.0575(5) 0.2742(9) 0.077(5) Uiso 0.62 1 d PD B 1
H56A H 0.3800 -0.0361 0.2769 0.116 Uiso 0.62 1 calc PR B 1
H56B H 0.3032 -0.0619 0.2271 0.116 Uiso 0.62 1 calc PR B 1
H56C H 0.3757 -0.0803 0.2924 0.116 Uiso 0.62 1 calc PR B 1
C57A C 0.1909(9) -0.0581(5) 0.2729(8) 0.067(4) Uiso 0.62 1 d PD B 1
H57A H 0.1816 -0.0528 0.2257 0.101 Uiso 0.62 1 calc PR B 1
H57B H 0.1503 -0.0429 0.2863 0.101 Uiso 0.62 1 calc PR B 1
H57C H 0.1807 -0.0851 0.2781 0.101 Uiso 0.62 1 calc PR B 1
C55B C 0.3622(13) -0.0621(7) 0.3730(10) 0.060(6) Uiso 0.38 1 d PD B 2
H55D H 0.4149 -0.0535 0.3661 0.091 Uiso 0.38 1 calc PR B 2
H55E H 0.3615 -0.0899 0.3742 0.091 Uiso 0.38 1 calc PR B 2
H55F H 0.3621 -0.0520 0.4156 0.091 Uiso 0.38 1 calc PR B 2
C56B C 0.2670(17) -0.0619(7) 0.2472(9) 0.063(6) Uiso 0.38 1 d PD B 2
H56D H 0.3125 -0.0518 0.2324 0.095 Uiso 0.38 1 calc PR B 2
H56E H 0.2096 -0.0532 0.2166 0.095 Uiso 0.38 1 calc PR B 2
H56F H 0.2689 -0.0897 0.2471 0.095 Uiso 0.38 1 calc PR B 2
C57B C 0.2048(17) -0.0642(9) 0.3328(17) 0.092(9) Uiso 0.38 1 d PD B 2
H57D H 0.1894 -0.0462 0.3615 0.137 Uiso 0.38 1 calc PR B 2
H57E H 0.2217 -0.0885 0.3563 0.137 Uiso 0.38 1 calc PR B 2
H57F H 0.1543 -0.0680 0.2909 0.137 Uiso 0.38 1 calc PR B 2
O23 O 0.1198(3) 0.04127(16) 0.3885(2) 0.0470(13) Uani 1 1 d . . .
O24 O 0.0338(3) 0.08915(18) 0.3338(3) 0.0560(16) Uani 1 1 d . . .
C58 C 0.0467(5) 0.0577(3) 0.3618(4) 0.053(2) Uani 1 1 d . B .
C59 C -0.0341(5) 0.0357(3) 0.3656(4) 0.061(3) Uani 1 1 d D . .
C60A C -0.0060(12) -0.0063(4) 0.3784(10) 0.074(5) Uiso 0.57 1 d PD B 1
H60A H 0.0544 -0.0090 0.3810 0.111 Uiso 0.57 1 calc PR B 1
H60B H -0.0447 -0.0220 0.3415 0.111 Uiso 0.57 1 calc PR B 1
H60C H -0.0101 -0.0146 0.4209 0.111 Uiso 0.57 1 calc PR B 1
C61A C -0.1060(13) 0.0359(7) 0.2980(8) 0.093(6) Uiso 0.57 1 d PD B 1
H61A H -0.1279 0.0618 0.2865 0.139 Uiso 0.57 1 calc PR B 1
H61B H -0.1536 0.0194 0.2988 0.139 Uiso 0.57 1 calc PR B 1
H61C H -0.0836 0.0265 0.2642 0.139 Uiso 0.57 1 calc PR B 1
C62A C -0.0473(15) 0.0521(6) 0.4250(9) 0.092(6) Uiso 0.57 1 d PD B 1
H62A H -0.0662 0.0785 0.4157 0.138 Uiso 0.57 1 calc PR B 1
H62B H 0.0078 0.0510 0.4640 0.138 Uiso 0.57 1 calc PR B 1
H62C H -0.0922 0.0375 0.4344 0.138 Uiso 0.57 1 calc PR B 1
C60B C -0.0637(16) 0.0083(6) 0.3084(10) 0.072(6) Uiso 0.43 1 d PD B 2
H60D H -0.1003 0.0215 0.2673 0.107 Uiso 0.43 1 calc PR B 2
H60E H -0.0975 -0.0121 0.3185 0.107 Uiso 0.43 1 calc PR B 2
H60F H -0.0126 -0.0026 0.3018 0.107 Uiso 0.43 1 calc PR B 2
C61B C -0.1123(12) 0.0625(6) 0.3549(11) 0.062(6) Uiso 0.43 1 d PD B 2
H61D H -0.0961 0.0884 0.3477 0.093 Uiso 0.43 1 calc PR B 2
H61E H -0.1283 0.0618 0.3947 0.093 Uiso 0.43 1 calc PR B 2
H61F H -0.1623 0.0542 0.3154 0.093 Uiso 0.43 1 calc PR B 2
C62B C -0.0127(14) 0.0176(6) 0.4337(8) 0.059(5) Uiso 0.43 1 d PD B 2
H62D H -0.0213 0.0361 0.4648 0.089 Uiso 0.43 1 calc PR B 2
H62E H 0.0483 0.0090 0.4509 0.089 Uiso 0.43 1 calc PR B 2
H62F H -0.0514 -0.0042 0.4296 0.089 Uiso 0.43 1 calc PR B 2
O25 O 0.0727(4) 0.23591(16) 0.3355(3) 0.0528(14) Uani 1 1 d . . .
O26 O 0.1611(4) 0.18702(19) 0.3824(3) 0.0594(16) Uani 1 1 d . . .
C63 C 0.1377(7) 0.2205(3) 0.3808(4) 0.060(2) Uani 1 1 d . B .
C64A C 0.1694(13) 0.2460(5) 0.4389(9) 0.059(5) Uiso 0.43 1 d PD B 1
C65A C 0.1526(12) 0.2314(5) 0.4991(9) 0.051(5) Uiso 0.43 1 d PD B 1
H65A H 0.1747 0.2054 0.5091 0.077 Uiso 0.43 1 calc PR B 1
H65B H 0.0896 0.2317 0.4895 0.077 Uiso 0.43 1 calc PR B 1
H65C H 0.1825 0.2477 0.5380 0.077 Uiso 0.43 1 calc PR B 1
C66A C 0.1300(19) 0.2860(6) 0.4239(15) 0.103(10) Uiso 0.43 1 d PD B 1
H66A H 0.1437 0.2972 0.3870 0.155 Uiso 0.43 1 calc PR B 1
H66B H 0.1548 0.3019 0.4642 0.155 Uiso 0.43 1 calc PR B 1
H66C H 0.0664 0.2845 0.4110 0.155 Uiso 0.43 1 calc PR B 1
C67A C 0.2646(16) 0.2482(10) 0.4511(18) 0.142(15) Uiso 0.43 1 d PD B 1
H67A H 0.2908 0.2229 0.4628 0.213 Uiso 0.43 1 calc PR B 1
H67B H 0.2931 0.2657 0.4883 0.213 Uiso 0.43 1 calc PR B 1
H67C H 0.2723 0.2572 0.4104 0.213 Uiso 0.43 1 calc PR B 1
C64B C 0.2100(10) 0.2507(4) 0.4327(7) 0.064(4) Uiso 0.57 1 d PD B 2
C65B C 0.2809(9) 0.2281(4) 0.4854(7) 0.053(4) Uiso 0.57 1 d PD B 2
H65D H 0.3242 0.2455 0.5156 0.080 Uiso 0.57 1 calc PR B 2
H65E H 0.3096 0.2113 0.4632 0.080 Uiso 0.57 1 calc PR B 2
H65F H 0.2548 0.2128 0.5114 0.080 Uiso 0.57 1 calc PR B 2
C66B C 0.1583(14) 0.2739(6) 0.4637(11) 0.102(7) Uiso 0.57 1 d PD B 2
H66D H 0.1968 0.2925 0.4948 0.153 Uiso 0.57 1 calc PR B 2
H66E H 0.1331 0.2571 0.4884 0.153 Uiso 0.57 1 calc PR B 2
H66F H 0.1112 0.2872 0.4283 0.153 Uiso 0.57 1 calc PR B 2
C67B C 0.2476(13) 0.2759(5) 0.3941(10) 0.092(6) Uiso 0.57 1 d PD B 2
H67D H 0.2903 0.2932 0.4251 0.138 Uiso 0.57 1 calc PR B 2
H67E H 0.2006 0.2907 0.3613 0.138 Uiso 0.57 1 calc PR B 2
H67F H 0.2766 0.2603 0.3705 0.138 Uiso 0.57 1 calc PR B 2
O27 O 0.0150(3) 0.26259(14) 0.2106(2) 0.0410(12) Uani 1 1 d . . .
O28 O 0.0426(4) 0.24253(14) 0.1202(3) 0.0435(12) Uani 1 1 d . . .
C68 C 0.0379(5) 0.2679(2) 0.1598(4) 0.0385(16) Uani 1 1 d . B .
C69 C 0.0589(5) 0.3090(2) 0.1488(4) 0.0471(19) Uani 1 1 d D . .
C70A C -0.0217(12) 0.3322(7) 0.1220(12) 0.074(6) Uiso 0.50 1 d PD B 1
H70A H -0.0589 0.3226 0.0777 0.110 Uiso 0.50 1 calc PR B 1
H70B H -0.0060 0.3587 0.1179 0.110 Uiso 0.50 1 calc PR B 1
H70C H -0.0534 0.3307 0.1528 0.110 Uiso 0.50 1 calc PR B 1
C71A C 0.1175(12) 0.3236(5) 0.2200(7) 0.059(5) Uiso 0.50 1 d PD B 1
H71A H 0.1745 0.3109 0.2346 0.088 Uiso 0.50 1 calc PR B 1
H71B H 0.0891 0.3181 0.2520 0.088 Uiso 0.50 1 calc PR B 1
H71C H 0.1259 0.3511 0.2182 0.088 Uiso 0.50 1 calc PR B 1
C72A C 0.1132(14) 0.3093(7) 0.1047(11) 0.079(6) Uiso 0.50 1 d PD B 1
H72A H 0.0774 0.3004 0.0594 0.118 Uiso 0.50 1 calc PR B 1
H72B H 0.1638 0.2925 0.1242 0.118 Uiso 0.50 1 calc PR B 1
H72C H 0.1336 0.3352 0.1021 0.118 Uiso 0.50 1 calc PR B 1
C70B C -0.0136(14) 0.3352(7) 0.1525(14) 0.086(8) Uiso 0.50 1 d PD B 2
H70D H -0.0656 0.3326 0.1112 0.129 Uiso 0.50 1 calc PR B 2
H70E H 0.0068 0.3616 0.1571 0.129 Uiso 0.50 1 calc PR B 2
H70F H -0.0283 0.3283 0.1913 0.129 Uiso 0.50 1 calc PR B 2
C71B C 0.1457(10) 0.3188(5) 0.2006(9) 0.056(4) Uiso 0.50 1 d PD B 2
H71D H 0.1913 0.3149 0.1820 0.084 Uiso 0.50 1 calc PR B 2
H71E H 0.1573 0.3025 0.2401 0.084 Uiso 0.50 1 calc PR B 2
H71F H 0.1456 0.3454 0.2138 0.084 Uiso 0.50 1 calc PR B 2
C72B C 0.0506(13) 0.3147(6) 0.0752(7) 0.065(5) Uiso 0.50 1 d PD B 2
H72D H 0.0007 0.3001 0.0453 0.097 Uiso 0.50 1 calc PR B 2
H72E H 0.1043 0.3060 0.0699 0.097 Uiso 0.50 1 calc PR B 2
H72F H 0.0416 0.3417 0.0636 0.097 Uiso 0.50 1 calc PR B 2
O29 O 0.1935(3) 0.17989(13) 0.1329(2) 0.0330(10) Uani 1 1 d . . .
N5 N 0.2442(5) 0.2077(3) 0.1598(4) 0.061(2) Uani 1 1 d . B .
O30 O 0.2265(7) 0.2323(3) 0.2024(5) 0.123(3) Uani 1 1 d . . .
O31 O 0.3286(7) 0.2023(4) 0.1755(6) 0.145(4) Uani 1 1 d . . .
O32 O 0.2157(3) 0.07267(13) 0.1588(2) 0.0345(10) Uani 1 1 d . . .
N6 N 0.1619(6) 0.0450(3) 0.1399(4) 0.070(2) Uani 1 1 d . B .
O33 O 0.0876(8) 0.0488(3) 0.0815(5) 0.132(4) Uani 1 1 d . . .
O34 O 0.1480(8) 0.0242(3) 0.1857(6) 0.147(4) Uani 1 1 d . . .
O35 O 0.2719(3) 0.14378(13) 0.3049(2) 0.0326(10) Uani 1 1 d . . .
N7 N 0.3171(6) 0.1738(2) 0.3180(4) 0.059(2) Uani 1 1 d . B .
O36 O 0.3850(7) 0.1808(3) 0.3014(6) 0.127(4) Uani 1 1 d . . .
O37 O 0.2780(8) 0.2063(3) 0.3120(6) 0.136(4) Uani 1 1 d . . .
O38 O 0.0353(3) 0.11970(13) 0.1882(2) 0.0327(10) Uani 1 1 d . . .
N8 N -0.0049(5) 0.0882(2) 0.1671(4) 0.0535(18) Uani 1 1 d . B .
O39 O 0.0114(8) 0.0593(3) 0.2031(5) 0.125(4) Uani 1 1 d . . .
O40 O -0.0207(8) 0.0768(3) 0.1053(5) 0.132(4) Uani 1 1 d . . .
N91 N 0.2752(18) 0.1281(7) -0.1837(10) 0.260(12) Uiso 1 1 d D . .
C91 C 0.2994(12) 0.1224(5) -0.1256(9) 0.135(6) Uiso 1 1 d D . .
C92 C 0.3400(12) 0.1001(5) -0.0618(9) 0.141(6) Uiso 1 1 d D . .
N92 N 0.4718(18) 0.1191(7) -0.2083(11) 0.250(11) Uiso 1 1 d D . .
C93 C 0.491(2) 0.1074(8) -0.1522(12) 0.254(14) Uiso 1 1 d D . .
C94 C 0.5169(15) 0.0808(6) -0.0921(10) 0.172(8) Uiso 1 1 d D . .
N93A N 0.345(2) 0.3055(10) -0.0352(15) 0.166(12) Uiso 0.50 1 d PD D 1
C95A C 0.322(2) 0.2959(9) 0.0086(14) 0.107(9) Uiso 0.50 1 d PD D 1
C96A C 0.294(3) 0.2851(12) 0.0662(17) 0.156(14) Uiso 0.50 1 d PD D 1
N93B N 0.405(4) 0.3969(14) 0.068(3) 0.28(3) Uiso 0.50 1 d PD E 2
C95B C 0.369(4) 0.3695(15) 0.079(3) 0.23(2) Uiso 0.50 1 d PD E 2
C96B C 0.337(4) 0.3282(15) 0.072(3) 0.22(2) Uiso 0.50 1 d PD E 2

loop_
_atom_site_aniso_label
_atom_site_aniso_U_11
_atom_site_aniso_U_22
_atom_site_aniso_U_33
_atom_site_aniso_U_23
_atom_site_aniso_U_13
_atom_site_aniso_U_12
Gd1 0.03644(17) 0.02769(17) 0.02898(15) -0.00217(12) 0.01908(13) -0.00436(13)
Gd2 0.03097(16) 0.0407(2) 0.02522(15) 0.00318(13) 0.01425(12) 0.00003(14)
Gd3 0.04528(19) 0.03391(19) 0.02649(15) 0.00057(13) 0.01977(14) -0.00304(15)
Gd4 0.03965(18) 0.0410(2) 0.02731(16) 0.00135(13) 0.01888(14) -0.00685(15)
Mn1 0.0345(5) 0.0340(6) 0.0273(5) -0.0008(4) 0.0153(4) -0.0016(4)
Mn2 0.0368(6) 0.0814(9) 0.0251(5) 0.0072(5) 0.0154(4) 0.0125(6)
Mn3 0.0391(6) 0.0427(6) 0.0290(5) 0.0053(4) 0.0146(4) -0.0105(5)
Mn4 0.0481(6) 0.0386(6) 0.0412(6) -0.0070(5) 0.0303(5) -0.0059(5)
O1 0.033(2) 0.033(3) 0.027(2) -0.0031(18) 0.0140(18) -0.0055(19)
O2 0.027(2) 0.048(3) 0.033(2) 0.004(2) 0.0166(19) -0.004(2)
O3 0.045(3) 0.037(3) 0.030(2) -0.001(2) 0.017(2) -0.013(2)
O4 0.044(3) 0.035(3) 0.033(2) -0.004(2) 0.024(2) -0.005(2)
N1 0.037(3) 0.047(4) 0.031(3) 0.009(3) 0.014(2) 0.004(3)
C1 0.047(4) 0.042(4) 0.053(4) 0.017(4) 0.027(4) 0.010(4)
O5 0.052(3) 0.029(3) 0.034(2) 0.0019(19) 0.022(2) 0.000(2)
C3 0.033(4) 0.063(5) 0.036(4) 0.015(3) 0.019(3) 0.002(3)
O6 0.033(2) 0.047(3) 0.031(2) 0.008(2) 0.016(2) -0.004(2)
C5 0.051(5) 0.059(5) 0.041(4) 0.012(4) 0.016(4) 0.005(4)
C6 0.053(5) 0.081(7) 0.038(4) 0.017(4) 0.014(4) 0.009(5)
C7 0.118(10) 0.084(8) 0.031(4) -0.002(5) -0.015(5) 0.023(7)
C8 0.054(6) 0.163(12) 0.042(5) 0.041(6) 0.001(4) -0.024(7)
N2 0.067(5) 0.142(9) 0.033(4) 0.004(4) 0.022(3) 0.059(5)
C9 0.103(9) 0.147(12) 0.033(4) -0.001(6) 0.011(5) 0.079(8)
C10 0.095(8) 0.114(9) 0.029(4) -0.021(5) -0.013(4) 0.072(7)
O7 0.051(3) 0.078(4) 0.024(2) -0.001(2) 0.014(2) 0.022(3)
C11 0.085(7) 0.090(8) 0.037(4) -0.003(5) 0.014(4) 0.049(6)
C12 0.077(6) 0.066(6) 0.027(4) 0.002(4) 0.004(4) 0.033(5)
O8 0.050(3) 0.051(3) 0.030(2) -0.002(2) 0.015(2) 0.015(3)
C13 0.083(8) 0.215(16) 0.035(5) 0.031(7) 0.027(5) 0.080(9)
C14 0.064(7) 0.187(15) 0.070(7) 0.031(8) 0.034(6) 0.053(8)
C15 0.134(12) 0.28(2) 0.059(7) 0.003(10) 0.040(8) 0.145(14)
C16 0.093(10) 0.34(3) 0.128(12) 0.122(16) 0.085(10) 0.113(14)
N3 0.035(3) 0.067(5) 0.028(3) 0.009(3) 0.010(2) -0.010(3)
C17 0.041(4) 0.064(6) 0.038(4) 0.009(4) 0.008(3) -0.010(4)
C18 0.039(5) 0.154(12) 0.057(6) 0.026(7) 0.011(4) 0.000(6)
O9 0.039(3) 0.044(3) 0.036(2) 0.008(2) 0.018(2) -0.002(2)
C19 0.050(5) 0.074(6) 0.028(3) -0.003(4) 0.011(3) -0.007(4)
C20 0.088(8) 0.081(8) 0.052(5) -0.011(5) 0.020(5) 0.004(6)
O10 0.039(3) 0.049(3) 0.026(2) 0.002(2) 0.013(2) -0.009(2)
C21 0.045(4) 0.087(7) 0.031(4) 0.019(4) 0.011(3) -0.006(4)
C22 0.119(9) 0.063(7) 0.061(6) 0.029(5) 0.037(6) -0.004(6)
C23 0.061(6) 0.115(9) 0.037(4) 0.029(5) 0.010(4) 0.001(6)
C24 0.055(6) 0.131(10) 0.066(6) 0.055(7) 0.005(5) -0.027(6)
N4 0.044(3) 0.054(4) 0.038(3) 0.001(3) 0.022(3) 0.003(3)
C25 0.062(5) 0.071(6) 0.053(5) 0.000(4) 0.039(4) -0.002(5)
O11 0.057(3) 0.045(3) 0.060(3) 0.001(3) 0.043(3) -0.002(3)
C27 0.040(4) 0.058(5) 0.045(4) -0.012(4) 0.020(3) -0.010(4)
O12 0.043(3) 0.045(3) 0.048(3) -0.014(2) 0.028(2) -0.006(2)
C29 0.054(5) 0.062(6) 0.042(4) -0.007(4) 0.024(4) 0.006(4)
C30 0.105(9) 0.092(8) 0.053(6) -0.037(6) 0.007(6) 0.037(7)
C31 0.077(7) 0.089(8) 0.134(11) -0.021(7) 0.080(8) -0.005(6)
C32 0.063(6) 0.068(6) 0.082(7) -0.007(5) 0.047(5) 0.012(5)
O13 0.035(2) 0.043(3) 0.035(2) -0.001(2) 0.015(2) -0.003(2)
O14 0.034(2) 0.043(3) 0.038(3) 0.000(2) 0.018(2) 0.001(2)
C33 0.028(3) 0.038(4) 0.037(4) 0.004(3) 0.012(3) 0.005(3)
C34 0.034(4) 0.047(5) 0.053(4) -0.005(4) 0.021(3) -0.008(3)
C35 0.051(5) 0.082(7) 0.047(5) 0.002(5) 0.005(4) -0.007(5)
C36 0.068(6) 0.043(5) 0.092(7) 0.001(5) 0.013(5) -0.015(5)
C37 0.048(5) 0.128(10) 0.068(6) -0.011(6) 0.037(5) -0.037(6)
O15 0.044(3) 0.038(3) 0.033(2) -0.009(2) 0.015(2) -0.002(2)
O16 0.040(3) 0.043(3) 0.054(3) -0.012(2) 0.017(2) 0.007(2)
C38 0.036(4) 0.044(4) 0.039(4) -0.007(3) 0.017(3) -0.003(3)
C39 0.039(4) 0.045(5) 0.068(5) -0.024(4) 0.013(4) 0.003(4)
O17 0.040(3) 0.124(6) 0.032(3) 0.022(3) 0.019(2) -0.002(3)
O18 0.044(3) 0.095(5) 0.045(3) 0.031(3) 0.018(3) -0.009(3)
C43 0.031(4) 0.118(8) 0.040(4) 0.015(5) 0.017(3) -0.026(5)
C44 0.058(6) 0.130(10) 0.040(5) 0.019(5) 0.022(4) -0.025(6)
O19 0.036(3) 0.088(5) 0.031(3) 0.008(3) 0.012(2) 0.002(3)
O20 0.046(3) 0.051(3) 0.029(2) -0.001(2) 0.021(2) -0.009(2)
C48 0.047(4) 0.057(5) 0.030(3) 0.018(3) 0.013(3) 0.004(4)
C49 0.040(4) 0.071(6) 0.042(4) 0.006(4) 0.015(3) -0.012(4)
C50 0.043(5) 0.084(8) 0.082(7) 0.005(6) 0.008(5) -0.005(5)
C51 0.082(8) 0.148(12) 0.044(5) -0.015(6) 0.015(5) -0.058(8)
C52 0.069(6) 0.062(7) 0.080(7) 0.004(5) 0.020(5) -0.009(5)
O21 0.061(3) 0.037(3) 0.047(3) 0.010(2) 0.019(3) -0.011(3)
O22 0.119(6) 0.036(3) 0.060(4) 0.003(3) 0.055(4) 0.005(3)
C53 0.072(6) 0.037(5) 0.044(4) 0.008(4) 0.016(4) -0.004(4)
C54 0.081(7) 0.033(5) 0.064(6) 0.006(4) 0.017(5) -0.005(4)
O23 0.041(3) 0.060(4) 0.035(3) 0.015(2) 0.007(2) -0.016(3)
O24 0.039(3) 0.075(4) 0.051(3) 0.029(3) 0.013(2) -0.011(3)
C58 0.040(4) 0.080(6) 0.035(4) 0.022(4) 0.009(3) -0.023(4)
C59 0.047(5) 0.074(7) 0.058(5) 0.024(5) 0.014(4) -0.022(4)
O25 0.076(4) 0.048(3) 0.047(3) -0.011(3) 0.038(3) -0.005(3)
O26 0.080(4) 0.062(4) 0.034(3) -0.004(3) 0.019(3) 0.000(3)
C63 0.087(7) 0.064(6) 0.040(4) -0.014(4) 0.034(5) -0.008(5)
O27 0.053(3) 0.036(3) 0.043(3) -0.006(2) 0.029(2) -0.004(2)
O28 0.065(3) 0.031(3) 0.044(3) -0.001(2) 0.031(3) -0.001(2)
C68 0.047(4) 0.031(4) 0.043(4) -0.002(3) 0.023(3) -0.001(3)
C69 0.057(5) 0.038(4) 0.050(4) -0.001(3) 0.023(4) 0.000(4)
O29 0.035(2) 0.036(3) 0.032(2) -0.0021(19) 0.0168(19) -0.008(2)
N5 0.051(4) 0.079(6) 0.057(4) -0.004(4) 0.023(4) -0.026(4)
O30 0.143(9) 0.113(8) 0.121(8) -0.014(6) 0.057(7) -0.011(7)
O31 0.102(8) 0.170(11) 0.175(11) -0.043(9) 0.065(8) -0.053(7)
O32 0.046(3) 0.028(3) 0.029(2) 0.0012(18) 0.014(2) -0.006(2)
N6 0.093(7) 0.067(6) 0.056(5) 0.000(4) 0.034(5) -0.012(5)
O33 0.137(9) 0.131(9) 0.108(8) -0.002(7) 0.022(7) -0.024(7)
O34 0.172(11) 0.123(9) 0.123(9) 0.023(7) 0.028(8) -0.022(8)
O35 0.039(2) 0.032(3) 0.033(2) -0.0055(19) 0.021(2) -0.014(2)
N7 0.082(6) 0.055(5) 0.051(4) -0.004(4) 0.038(4) -0.010(4)
O36 0.124(8) 0.127(9) 0.154(10) -0.001(7) 0.079(8) -0.019(7)
O37 0.136(9) 0.121(9) 0.164(11) -0.026(8) 0.069(8) -0.020(7)
O38 0.037(2) 0.029(3) 0.036(2) -0.0005(19) 0.018(2) -0.006(2)
N8 0.065(5) 0.049(4) 0.045(4) 0.007(3) 0.018(3) -0.007(4)
O39 0.169(10) 0.115(8) 0.081(6) 0.004(6) 0.035(6) -0.039(7)
O40 0.150(10) 0.122(9) 0.103(8) -0.006(6) 0.024(7) -0.012(7)

loop_
_atom_type_symbol
_atom_type_description
_atom_type_scat_dispersion_real
_atom_type_scat_dispersion_imag
_atom_type_scat_source
C C 0.0033 0.0016 'International Tables Vol C Tables 4.2.6.8 and 6.1.1.4'
H H 0.0000 0.0000 'International Tables Vol C Tables 4.2.6.8 and 6.1.1.4'
N N 0.0061 0.0033 'International Tables Vol C Tables 4.2.6.8 and 6.1.1.4'
O O 0.0106 0.0060 'International Tables Vol C Tables 4.2.6.8 and 6.1.1.4'
Mn Mn 0.3368 0.7283 'International Tables Vol C Tables 4.2.6.8 and 6.1.1.4'
Gd Gd -0.1653 3.9035 'International Tables Vol C Tables 4.2.6.8 and 6.1.1.4'

loop_
_geom_angle_atom_site_label_1
_geom_angle_atom_site_label_2
_geom_angle_atom_site_label_3
_geom_angle
O1 Gd1 O4 122.16(16)
O1 Gd1 O5 71.31(16)
O4 Gd1 O5 144.22(16)
O1 Gd1 O12 145.81(16)
O4 Gd1 O12 70.52(17)
O5 Gd1 O12 118.78(18)
O1 Gd1 O28 137.52(16)
O4 Gd1 O28 77.52(17)
O5 Gd1 O28 73.29(16)
O12 Gd1 O28 73.46(18)
O1 Gd1 O14 76.76(15)
O4 Gd1 O14 138.76(16)
O5 Gd1 O14 73.79(16)
O12 Gd1 O14 75.64(16)
O28 Gd1 O14 114.64(18)
O1 Gd1 O38 78.25(15)
O4 Gd1 O38 67.54(16)
O5 Gd1 O38 145.37(15)
O12 Gd1 O38 79.02(17)
O28 Gd1 O38 141.08(16)
O14 Gd1 O38 83.64(16)
O1 Gd1 O29 67.66(15)
O4 Gd1 O29 76.49(15)
O5 Gd1 O29 80.23(16)
O12 Gd1 O29 143.14(16)
O28 Gd1 O29 83.92(17)
O14 Gd1 O29 141.11(15)
O38 Gd1 O29 103.34(15)
O1 Gd2 O2 122.10(14)
O1 Gd2 O7 142.53(19)
O2 Gd2 O7 70.33(16)
O1 Gd2 O6 70.59(15)
O2 Gd2 O6 143.46(17)
O7 Gd2 O6 122.70(16)
O1 Gd2 O16 77.96(16)
O2 Gd2 O16 140.11(18)
O7 Gd2 O16 74.32(17)
O6 Gd2 O16 72.91(18)
O1 Gd2 O18 141.47(18)
O2 Gd2 O18 77.81(17)
O7 Gd2 O18 72.5(2)
O6 Gd2 O18 75.25(17)
O16 Gd2 O18 108.6(2)
O1 Gd2 O29 67.90(15)
O2 Gd2 O29 77.00(16)
O7 Gd2 O29 144.73(17)
O6 Gd2 O29 77.91(16)
O16 Gd2 O29 140.80(16)
O18 Gd2 O29 88.2(2)
O1 Gd2 O32 76.97(16)
O2 Gd2 O32 66.79(15)
O7 Gd2 O32 77.44(18)
O6 Gd2 O32 145.07(16)
O16 Gd2 O32 88.18(17)
O18 Gd2 O32 139.52(17)
O29 Gd2 O32 101.81(15)
O3 Gd3 O2 123.09(16)
O3 Gd3 O8 142.92(18)
O2 Gd3 O8 71.01(17)
O3 Gd3 O9 70.07(16)
O2 Gd3 O9 144.61(17)
O8 Gd3 O9 120.40(17)
O3 Gd3 O22 77.5(2)
O2 Gd3 O22 139.35(18)
O8 Gd3 O22 73.4(2)
O9 Gd3 O22 72.26(19)
O3 Gd3 O20 139.77(16)
O2 Gd3 O20 77.81(16)
O8 Gd3 O20 73.15(17)
O9 Gd3 O20 74.81(16)
O22 Gd3 O20 109.9(2)
O3 Gd3 O32 77.72(16)
O2 Gd3 O32 67.00(15)
O8 Gd3 O32 78.33(16)
O9 Gd3 O32 144.67(16)
O22 Gd3 O32 87.20(19)
O20 Gd3 O32 140.28(15)
O3 Gd3 O35 68.08(15)
O2 Gd3 O35 78.10(16)
O8 Gd3 O35 145.68(17)
O9 Gd3 O35 78.14(16)
O22 Gd3 O35 140.54(18)
O20 Gd3 O35 86.24(16)
O32 Gd3 O35 103.25(15)
O4 Gd4 O3 121.88(15)
O4 Gd4 O10 144.46(16)
O3 Gd4 O10 70.23(16)
O4 Gd4 O26 77.73(18)
O3 Gd4 O26 137.93(19)
O10 Gd4 O26 74.32(19)
O4 Gd4 O11 70.79(17)
O3 Gd4 O11 145.79(18)
O10 Gd4 O11 119.85(17)
O26 Gd4 O11 73.0(2)
O4 Gd4 O24 139.96(18)
O3 Gd4 O24 78.14(19)
O10 Gd4 O24 72.19(17)
O26 Gd4 O24 111.7(2)
O11 Gd4 O24 75.14(19)
O4 Gd4 O38 68.01(15)
O3 Gd4 O38 77.46(16)
O10 Gd4 O38 143.86(16)
O26 Gd4 O38 141.63(18)
O11 Gd4 O38 79.68(17)
O24 Gd4 O38 85.92(17)
O4 Gd4 O35 76.58(16)
O3 Gd4 O35 67.75(16)
O10 Gd4 O35 79.09(15)
O26 Gd4 O35 84.09(19)
O11 Gd4 O35 143.24(17)
O24 Gd4 O35 141.18(18)
O38 Gd4 O35 103.54(15)
O5 Mn1 O6 92.8(2)
O5 Mn1 O15 176.5(2)
O6 Mn1 O15 90.8(2)
O5 Mn1 O13 91.3(2)
O6 Mn1 O13 175.3(2)
O15 Mn1 O13 85.2(2)
O5 Mn1 O1 85.32(18)
O6 Mn1 O1 84.79(18)
O15 Mn1 O1 94.98(19)
O13 Mn1 O1 93.13(18)
O5 Mn1 N1 78.0(2)
O6 Mn1 N1 79.57(19)
O15 Mn1 N1 102.7(2)
O13 Mn1 N1 103.7(2)
O1 Mn1 N1 156.45(19)
O7 Mn2 O8 93.4(2)
O7 Mn2 O17 90.3(3)
O8 Mn2 O17 176.2(2)
O7 Mn2 O19 175.6(3)
O8 Mn2 O19 90.9(2)
O17 Mn2 O19 85.4(2)
O7 Mn2 O2 85.4(2)
O8 Mn2 O2 85.5(2)
O17 Mn2 O2 94.6(2)
O19 Mn2 O2 94.2(2)
O7 Mn2 N2 79.6(2)
O8 Mn2 N2 76.2(3)
O17 Mn2 N2 104.8(3)
O19 Mn2 N2 102.3(3)
O2 Mn2 N2 155.4(3)
O10 Mn3 O9 92.3(2)
O10 Mn3 O21 176.2(2)
O9 Mn3 O21 91.4(2)
O10 Mn3 O23 90.4(2)
O9 Mn3 O23 177.0(2)
O21 Mn3 O23 85.9(2)
O10 Mn3 O3 85.15(19)
O9 Mn3 O3 84.80(19)
O21 Mn3 O3 96.0(2)
O23 Mn3 O3 94.17(19)
O10 Mn3 N3 79.0(2)
O9 Mn3 N3 77.6(2)
O21 Mn3 N3 101.0(2)
O23 Mn3 N3 104.2(2)
O3 Mn3 N3 155.7(2)
O11 Mn4 O12 92.4(2)
O11 Mn4 O27 176.1(2)
O12 Mn4 O27 91.5(2)
O11 Mn4 O25 90.5(2)
O12 Mn4 O25 176.6(2)
O27 Mn4 O25 85.6(2)
O11 Mn4 O4 85.6(2)
O12 Mn4 O4 84.9(2)
O27 Mn4 O4 94.4(2)
O25 Mn4 O4 93.6(2)
O11 Mn4 N4 79.3(2)
O12 Mn4 N4 78.1(2)
O27 Mn4 N4 101.9(2)
O25 Mn4 N4 104.3(2)
O4 Mn4 N4 156.6(2)
Mn1 O1 Gd2 98.26(17)
Mn1 O1 Gd1 97.18(18)
Gd2 O1 Gd1 115.86(18)
Mn1 O1 H1 114.4
Gd2 O1 H1 114.4
Gd1 O1 H1 114.4
Mn2 O2 Gd3 97.15(19)
Mn2 O2 Gd2 97.83(18)
Gd3 O2 Gd2 115.88(19)
Mn2 O2 H2 114.5
Gd3 O2 H2 114.5
Gd2 O2 H2 114.5
Mn3 O3 Gd4 98.18(18)
Mn3 O3 Gd3 98.43(19)
Gd4 O3 Gd3 115.42(19)
Mn3 O3 H3 114.2
Gd4 O3 H3 114.2
Gd3 O3 H3 114.2
Mn4 O4 Gd4 98.00(17)
Mn4 O4 Gd1 97.79(19)
Gd4 O4 Gd1 115.30(19)
Mn4 O4 H4 114.5
Gd4 O4 H4 114.5
Gd1 O4 H4 114.5
C3 N1 C1 108.3(6)
C3 N1 C5 113.5(6)
C1 N1 C5 112.4(6)
C3 N1 Mn1 99.7(4)
C1 N1 Mn1 101.3(4)
C5 N1 Mn1 120.0(5)
C2B C1 N1 113.4(10)
N1 C1 C2A 112.0(7)
N1 C1 H1A 109.2
C2A C1 H1A 109.2
N1 C1 H1B 109.2
C2A C1 H1B 109.2
H1A C1 H1B 107.9
C2B C1 H1C 108.9
N1 C1 H1C 108.9
C2B C1 H1D 108.9
N1 C1 H1D 108.9
H1C C1 H1D 107.7
O5 C2A C1 111.2(8)
O5 C2A H2AA 109.4
C1 C2A H2AA 109.4
O5 C2A H2AB 109.4
C1 C2A H2AB 109.4
H2AA C2A H2AB 108.0
C1 C2B O5 119.5(14)
C1 C2B H2BA 107.5
O5 C2B H2BA 107.5
C1 C2B H2BB 107.5
O5 C2B H2BB 107.5
H2BA C2B H2BB 107.0
C2A O5 Mn1 115.9(6)
C2B O5 Mn1 119.1(8)
C2A O5 Gd1 130.2(6)
C2B O5 Gd1 135.0(8)
Mn1 O5 Gd1 104.2(2)
C4B C3 N1 113.4(11)
N1 C3 C4A 110.9(6)
N1 C3 H3A 109.5
C4A C3 H3A 109.5
N1 C3 H3B 109.5
C4A C3 H3B 109.5
H3A C3 H3B 108.0
C4B C3 H3C 108.9
N1 C3 H3C 108.9
C4B C3 H3D 108.9
N1 C3 H3D 108.9
H3C C3 H3D 107.7
O6 C4A C3 110.8(8)
O6 C4A H4AA 109.5
C3 C4A H4AA 109.5
O6 C4A H4AB 109.5
C3 C4A H4AB 109.5
H4AA C4A H4AB 108.1
O6 C4B C3 119.4(18)
O6 C4B H4BA 107.5
C3 C4B H4BA 107.5
O6 C4B H4BB 107.5
C3 C4B H4BB 107.5
H4BA C4B H4BB 107.0
C4B O6 Mn1 112.0(10)
C4A O6 Mn1 116.2(5)
C4B O6 Gd2 138.4(10)
C4A O6 Gd2 132.2(5)
Mn1 O6 Gd2 103.66(19)
C8 C5 C7 109.2(10)
C8 C5 N1 109.4(7)
C7 C5 N1 108.1(6)
C8 C5 C6 109.7(7)
C7 C5 C6 109.0(8)
N1 C5 C6 111.5(7)
C5 C6 H6A 109.5
C5 C6 H6B 109.5
H6A C6 H6B 109.5
C5 C6 H6C 109.5
H6A C6 H6C 109.5
H6B C6 H6C 109.5
C5 C7 H7A 109.5
C5 C7 H7B 109.5
H7A C7 H7B 109.5
C5 C7 H7C 109.5
H7A C7 H7C 109.5
H7B C7 H7C 109.5
C5 C8 H8A 109.5
C5 C8 H8B 109.5
H8A C8 H8B 109.5
C5 C8 H8C 109.5
H8A C8 H8C 109.5
H8B C8 H8C 109.5
C11 N2 C9 109.7(10)
C11 N2 C13 112.8(8)
C9 N2 C13 112.5(7)
C11 N2 Mn2 101.9(5)
C9 N2 Mn2 99.0(5)
C13 N2 Mn2 119.6(9)
N2 C9 C10 109.0(7)
N2 C9 H9A 109.9
C10 C9 H9A 109.9
N2 C9 H9B 109.9
C10 C9 H9B 109.9
H9A C9 H9B 108.3
O7 C10 C9 112.9(11)
O7 C10 H10A 109.0
C9 C10 H10A 109.0
O7 C10 H10B 109.0
C9 C10 H10B 109.0
H10A C10 H10B 107.8
C10 O7 Mn2 114.2(4)
C10 O7 Gd2 131.7(6)
Mn2 O7 Gd2 104.2(2)
N2 C11 C12 110.8(8)
N2 C11 H11A 109.5
C12 C11 H11A 109.5
N2 C11 H11B 109.5
C12 C11 H11B 109.5
H11A C11 H11B 108.1
O8 C12 C11 109.8(6)
O8 C12 H12A 109.7
C11 C12 H12A 109.7
O8 C12 H12B 109.7
C11 C12 H12B 109.7
H12A C12 H12B 108.2
C12 O8 Mn2 113.8(6)
C12 O8 Gd3 130.3(5)
Mn2 O8 Gd3 104.3(2)
C16 C13 C14 110.4(15)
C16 C13 N2 108.7(9)
C14 C13 N2 107.9(8)
C16 C13 C15 109.8(11)
C14 C13 C15 109.5(10)
N2 C13 C15 110.5(13)
C13 C14 H14A 109.5
C13 C14 H14B 109.5
H14A C14 H14B 109.5
C13 C14 H14C 109.5
H14A C14 H14C 109.5
H14B C14 H14C 109.5
C13 C15 H15A 109.5
C13 C15 H15B 109.5
H15A C15 H15B 109.5
C13 C15 H15C 109.5
H15A C15 H15C 109.5
H15B C15 H15C 109.5
C13 C16 H16A 109.5
C13 C16 H16B 109.5
H16A C16 H16B 109.5
C13 C16 H16C 109.5
H16A C16 H16C 109.5
H16B C16 H16C 109.5
C17 N3 C19 109.3(7)
C17 N3 C21 112.4(6)
C19 N3 C21 112.9(6)
C17 N3 Mn3 101.2(4)
C19 N3 Mn3 98.9(4)
C21 N3 Mn3 120.7(5)
N3 C17 C18 113.0(7)
N3 C17 H17A 109.0
C18 C17 H17A 109.0
N3 C17 H17B 109.0
C18 C17 H17B 109.0
H17A C17 H17B 107.8
O9 C18 C17 110.8(9)
O9 C18 H18A 109.5
C17 C18 H18A 109.5
O9 C18 H18B 109.5
C17 C18 H18B 109.5
H18A C18 H18B 108.1
C18 O9 Mn3 115.8(5)
C18 O9 Gd3 130.9(5)
Mn3 O9 Gd3 104.1(2)
C20 C19 N3 110.6(7)
C20 C19 H19A 109.5
N3 C19 H19A 109.5
C20 C19 H19B 109.5
N3 C19 H19B 109.5
H19A C19 H19B 108.1
O10 C20 C19 111.1(8)
O10 C20 H20A 109.4
C19 C20 H20A 109.4
O10 C20 H20B 109.4
C19 C20 H20B 109.4
H20A C20 H20B 108.0
C20 O10 Mn3 116.8(5)
C20 O10 Gd4 131.9(5)
Mn3 O10 Gd4 104.27(19)
C24 C21 C22 109.1(10)
C24 C21 C23 109.3(8)
C22 C21 C23 110.5(8)
C24 C21 N3 107.8(7)
C22 C21 N3 109.2(7)
C23 C21 N3 110.7(8)
C21 C22 H22A 109.5
C21 C22 H22B 109.5
H22A C22 H22B 109.5
C21 C22 H22C 109.5
H22A C22 H22C 109.5
H22B C22 H22C 109.5
C21 C23 H23A 109.5
C21 C23 H23B 109.5
H23A C23 H23B 109.5
C21 C23 H23C 109.5
H23A C23 H23C 109.5
H23B C23 H23C 109.5
C21 C24 H24A 109.5
C21 C24 H24B 109.5
H24A C24 H24B 109.5
C21 C24 H24C 109.5
H24A C24 H24C 109.5
H24B C24 H24C 109.5
C25 N4 C27 108.7(7)
C25 N4 C29 113.9(6)
C27 N4 C29 112.6(6)
C25 N4 Mn4 99.7(5)
C27 N4 Mn4 100.8(4)
C29 N4 Mn4 119.5(5)
C26B C25 N4 113.9(10)
N4 C25 C26A 112.3(8)
N4 C25 H25A 109.1
C26A C25 H25A 109.1
N4 C25 H25B 109.1
C26A C25 H25B 109.1
H25A C25 H25B 107.9
C26B C25 H25C 108.8
N4 C25 H25C 108.8
C26B C25 H25D 108.8
N4 C25 H25D 108.8
H25C C25 H25D 107.7
O11 C26A C25 112.5(10)
O11 C26A H26A 109.1
C25 C26A H26A 109.1
O11 C26A H26B 109.1
C25 C26A H26B 109.1
H26A C26A H26B 107.8
C25 C26B O11 119.7(13)
C25 C26B H26C 107.4
O11 C26B H26C 107.4
C25 C26B H26D 107.4
O11 C26B H26D 107.4
H26C C26B H26D 106.9
C26A O11 Mn4 120.5(7)
C26B O11 Mn4 110.9(8)
C26A O11 Gd4 130.7(7)
C26B O11 Gd4 140.1(8)
Mn4 O11 Gd4 103.5(2)
C28B C27 N4 115.3(9)
N4 C27 C28A 109.7(7)
N4 C27 H27A 109.7
C28A C27 H27A 109.7
N4 C27 H27B 109.7
C28A C27 H27B 109.7
H27A C27 H27B 108.2
C28B C27 H27C 108.4
N4 C27 H27C 108.4
C28B C27 H27D 108.4
N4 C27 H27D 108.4
H27C C27 H27D 107.5
O12 C28A C27 117.3(10)
O12 C28A H28A 108.0
C27 C28A H28A 108.0
O12 C28A H28B 108.0
C27 C28A H28B 108.0
H28A C28A H28B 107.2
O12 C28B C27 111.5(12)
O12 C28B H28C 109.3
C27 C28B H28C 109.3
O12 C28B H28D 109.3
C27 C28B H28D 109.3
H28C C28B H28D 108.0
C28A O12 Mn4 112.9(6)
C28B O12 Mn4 121.4(7)
C28A O12 Gd1 133.2(6)
C28B O12 Gd1 131.4(7)
Mn4 O12 Gd1 104.4(2)
N4 C29 C32 109.5(6)
N4 C29 C30 108.8(7)
C32 C29 C30 108.3(9)
N4 C29 C31 112.1(8)
C32 C29 C31 109.0(8)
C30 C29 C31 108.9(8)
C29 C30 H30A 109.5
C29 C30 H30B 109.5
H30A C30 H30B 109.5
C29 C30 H30C 109.5
H30A C30 H30C 109.5
H30B C30 H30C 109.5
C29 C31 H31A 109.5
C29 C31 H31B 109.5
H31A C31 H31B 109.5
C29 C31 H31C 109.5
H31A C31 H31C 109.5
H31B C31 H31C 109.5
C29 C32 H32A 109.5
C29 C32 H32B 109.5
H32A C32 H32B 109.5
C29 C32 H32C 109.5
H32A C32 H32C 109.5
H32B C32 H32C 109.5
C33 O13 Mn1 127.3(4)
C33 O14 Gd1 134.9(4)
O14 C33 O13 124.9(6)
O14 C33 C34 121.4(6)
O13 C33 C34 113.7(6)
C35 C34 C37 110.4(7)
C35 C34 C36 108.5(7)
C37 C34 C36 111.3(8)
C35 C34 C33 110.0(7)
C37 C34 C33 109.9(7)
C36 C34 C33 106.6(6)
C34 C35 H35A 109.5
C34 C35 H35B 109.5
H35A C35 H35B 109.5
C34 C35 H35C 109.5
H35A C35 H35C 109.5
H35B C35 H35C 109.5
C34 C36 H36A 109.5
C34 C36 H36B 109.5
H36A C36 H36B 109.5
C34 C36 H36C 109.5
H36A C36 H36C 109.5
H36B C36 H36C 109.5
C34 C37 H37A 109.5
C34 C37 H37B 109.5
H37A C37 H37B 109.5
C34 C37 H37C 109.5
H37A C37 H37C 109.5
H37B C37 H37C 109.5
C38 O15 Mn1 128.8(4)
C38 O16 Gd2 135.9(5)
O16 C38 O15 124.8(7)
O16 C38 C39 119.8(7)
O15 C38 C39 115.4(6)
C41A C39 C40A 112.5(11)
C41C C39 C42C 108(3)
C42B C39 C40B 111.3(11)
C42B C39 C41B 110.6(11)
C40B C39 C41B 109.6(10)
C41C C39 C40C 108(3)
C42C C39 C40C 107(2)
C41A C39 C38 113.9(14)
C42B C39 C38 106.0(14)
C41C C39 C38 117(2)
C40A C39 C38 113.5(12)
C42C C39 C38 115.1(15)
C40B C39 C38 106.9(13)
C41B C39 C38 112.3(10)
C40C C39 C38 102.0(16)
C41A C39 C42A 109.5(10)
C40A C39 C42A 107.1(10)
C38 C39 C42A 99.3(10)
C39 C40A H40A 109.5
C39 C40A H40B 109.5
H40A C40A H40B 109.5
C39 C40A H40C 109.5
H40A C40A H40C 109.5
H40B C40A H40C 109.5
C39 C41A H41A 109.5
C39 C41A H41B 109.5
H41A C41A H41B 109.5
C39 C41A H41C 109.5
H41A C41A H41C 109.5
H41B C41A H41C 109.5
C39 C42A H42A 109.5
C39 C42A H42B 109.5
H42A C42A H42B 109.5
C39 C42A H42C 109.5
H42A C42A H42C 109.5
H42B C42A H42C 109.5
C39 C40B H40D 109.5
C39 C40B H40E 109.5
H40D C40B H40E 109.5
C39 C40B H40F 109.5
H40D C40B H40F 109.5
H40E C40B H40F 109.5
C39 C41B H41D 109.5
C39 C41B H41E 109.5
H41D C41B H41E 109.5
C39 C41B H41F 109.5
H41D C41B H41F 109.5
H41E C41B H41F 109.5
C39 C42B H42D 109.5
C39 C42B H42E 109.5
H42D C42B H42E 109.5
C39 C42B H42F 109.5
H42D C42B H42F 109.5
H42E C42B H42F 109.5
C39 C40C H40G 109.5
C39 C40C H40H 109.5
H40G C40C H40H 109.5
C39 C40C H40I 109.5
H40G C40C H40I 109.5
H40H C40C H40I 109.5
C39 C41C H41G 109.5
C39 C41C H41H 109.5
H41G C41C H41H 109.5
C39 C41C H41I 109.5
H41G C41C H41I 109.5
H41H C41C H41I 109.5
C39 C42C H42G 109.5
C39 C42C H42H 109.5
H42G C42C H42H 109.5
C39 C42C H42I 109.5
H42G C42C H42I 109.5
H42H C42C H42I 109.5
C43 O17 Mn2 128.1(5)
C43 O18 Gd2 134.9(6)
O17 C43 O18 126.5(8)
O17 C43 C44 114.7(7)
O18 C43 C44 118.7(8)
C46B C44 C47B 110.8(14)
C45A C44 C46A 110.0(10)
C46B C44 C45B 108.4(13)
C47B C44 C45B 108.5(14)
C46B C44 C43 106.7(12)
C45A C44 C43 112.7(9)
C47B C44 C43 110(3)
C46A C44 C43 106.5(11)
C45B C44 C43 112.5(17)
C45A C44 C47A 108.1(9)
C46A C44 C47A 108.8(10)
C43 C44 C47A 110.6(11)
C44 C45A H45A 109.5
C44 C45A H45B 109.5
H45A C45A H45B 109.5
C44 C45A H45C 109.5
H45A C45A H45C 109.5
H45B C45A H45C 109.5
C44 C46A H46A 109.5
C44 C46A H46B 109.5
H46A C46A H46B 109.5
C44 C46A H46C 109.5
H46A C46A H46C 109.5
H46B C46A H46C 109.5
C44 C47A H47A 109.5
C44 C47A H47B 109.5
H47A C47A H47B 109.5
C44 C47A H47C 109.5
H47A C47A H47C 109.5
H47B C47A H47C 109.5
C44 C45B H45D 109.5
C44 C45B H45E 109.5
H45D C45B H45E 109.5
C44 C45B H45F 109.5
H45D C45B H45F 109.5
H45E C45B H45F 109.5
C44 C46B H46D 109.5
C44 C46B H46E 109.5
H46D C46B H46E 109.5
C44 C46B H46F 109.5
H46D C46B H46F 109.5
H46E C46B H46F 109.5
C44 C47B H47D 109.5
C44 C47B H47E 109.5
H47D C47B H47E 109.5
C44 C47B H47F 109.5
H47D C47B H47F 109.5
H47E C47B H47F 109.5
C48 O19 Mn2 128.3(5)
C48 O20 Gd3 135.4(4)
O20 C48 O19 124.7(7)
O20 C48 C49 120.1(7)
O19 C48 C49 115.1(7)
C51 C49 C52 111.6(9)
C51 C49 C50 110.4(9)
C52 C49 C50 108.8(8)
C51 C49 C48 109.7(7)
C52 C49 C48 108.2(7)
C50 C49 C48 107.9(8)
C49 C50 H50A 109.5
C49 C50 H50B 109.5
H50A C50 H50B 109.5
C49 C50 H50C 109.5
H50A C50 H50C 109.5
H50B C50 H50C 109.5
C49 C51 H51A 109.5
C49 C51 H51B 109.5
H51A C51 H51B 109.5
C49 C51 H51C 109.5
H51A C51 H51C 109.5
H51B C51 H51C 109.5
C49 C52 H52A 109.5
C49 C52 H52B 109.5
H52A C52 H52B 109.5
C49 C52 H52C 109.5
H52A C52 H52C 109.5
H52B C52 H52C 109.5
C53 O21 Mn3 126.3(5)
C53 O22 Gd3 136.7(6)
O22 C53 O21 125.8(8)
O22 C53 C54 118.6(8)
O21 C53 C54 115.6(7)
C56B C54 C55B 118.5(16)
C57A C54 C55A 115.4(11)
C56B C54 C53 116.9(12)
C57A C54 C53 105.1(9)
C55B C54 C53 105.0(12)
C55A C54 C53 111.9(9)
C56B C54 C57B 104.9(17)
C55B C54 C57B 104.1(17)
C53 C54 C57B 106.2(15)
C57A C54 C56A 106.7(11)
C55A C54 C56A 108.7(11)
C53 C54 C56A 108.7(9)
C54 C55A H55A 109.5
C54 C55A H55B 109.5
H55A C55A H55B 109.5
C54 C55A H55C 109.5
H55A C55A H55C 109.5
H55B C55A H55C 109.5
C54 C56A H56A 109.5
C54 C56A H56B 109.5
H56A C56A H56B 109.5
C54 C56A H56C 109.5
H56A C56A H56C 109.5
H56B C56A H56C 109.5
C54 C57A H57A 109.5
C54 C57A H57B 109.5
H57A C57A H57B 109.5
C54 C57A H57C 109.5
H57A C57A H57C 109.5
H57B C57A H57C 109.5
C54 C55B H55D 109.5
C54 C55B H55E 109.5
H55D C55B H55E 109.5
C54 C55B H55F 109.5
H55D C55B H55F 109.5
H55E C55B H55F 109.5
C54 C56B H56D 109.5
C54 C56B H56E 109.5
H56D C56B H56E 109.5
C54 C56B H56F 109.5
H56D C56B H56F 109.5
H56E C56B H56F 109.5
C54 C57B H57D 109.5
C54 C57B H57E 109.5
H57D C57B H57E 109.5
C54 C57B H57F 109.5
H57D C57B H57F 109.5
H57E C57B H57F 109.5
C58 O23 Mn3 127.8(5)
C58 O24 Gd4 135.5(5)
O24 C58 O23 126.2(7)
O24 C58 C59 118.1(7)
O23 C58 C59 115.7(7)
C62A C59 C61A 120.9(14)
C60B C59 C62B 114.0(14)
C60B C59 C61B 105.8(14)
C62B C59 C61B 106.6(13)
C62A C59 C60A 110.4(13)
C61A C59 C60A 104.7(13)
C62A C59 C58 104.3(11)
C60B C59 C58 107.8(12)
C61A C59 C58 109.4(11)
C62B C59 C58 111.1(10)
C61B C59 C58 111.5(11)
C60A C59 C58 106.3(10)
C59 C60A H60A 109.5
C59 C60A H60B 109.5
H60A C60A H60B 109.5
C59 C60A H60C 109.5
H60A C60A H60C 109.5
H60B C60A H60C 109.5
C59 C61A H61A 109.5
C59 C61A H61B 109.5
H61A C61A H61B 109.5
C59 C61A H61C 109.5
H61A C61A H61C 109.5
H61B C61A H61C 109.5
C59 C62A H62A 109.5
C59 C62A H62B 109.5
H62A C62A H62B 109.5
C59 C62A H62C 109.5
H62A C62A H62C 109.5
H62B C62A H62C 109.5
C59 C60B H60D 109.5
C59 C60B H60E 109.5
H60D C60B H60E 109.5
C59 C60B H60F 109.5
H60D C60B H60F 109.5
H60E C60B H60F 109.5
C59 C61B H61D 109.5
C59 C61B H61E 109.5
H61D C61B H61E 109.5
C59 C61B H61F 109.5
H61D C61B H61F 109.5
H61E C61B H61F 109.5
C59 C62B H62D 109.5
C59 C62B H62E 109.5
H62D C62B H62E 109.5
C59 C62B H62F 109.5
H62D C62B H62F 109.5
H62E C62B H62F 109.5
C63 O25 Mn4 127.3(6)
C63 O26 Gd4 135.4(6)
O26 C63 O25 126.4(8)
O26 C63 C64A 123.5(11)
O25 C63 C64A 108.8(10)
O26 C63 C64B 116.8(10)
O25 C63 C64B 115.3(9)
C63 C64A C67A 102(2)
C63 C64A C65A 113.4(15)
C67A C64A C65A 112.3(13)
C63 C64A C66A 113.3(18)
C67A C64A C66A 108.9(13)
C65A C64A C66A 107.1(12)
C64A C65A H65A 109.5
C64A C65A H65B 109.5
H65A C65A H65B 109.5
C64A C65A H65C 109.5
H65A C65A H65C 109.5
H65B C65A H65C 109.5
C64A C66A H66A 109.5
C64A C66A H66B 109.5
H66A C66A H66B 109.5
C64A C66A H66C 109.5
H66A C66A H66C 109.5
H66B C66A H66C 109.5
C64A C67A H67A 109.5
C64A C67A H67B 109.5
H67A C67A H67B 109.5
C64A C67A H67C 109.5
H67A C67A H67C 109.5
H67B C67A H67C 109.5
C67B C64B C66B 110.0(12)
C67B C64B C65B 111.2(12)
C66B C64B C65B 111.4(11)
C67B C64B C63 110.4(13)
C66B C64B C63 105.0(14)
C65B C64B C63 108.7(11)
C64B C65B H65D 109.5
C64B C65B H65E 109.5
H65D C65B H65E 109.5
C64B C65B H65F 109.5
H65D C65B H65F 109.5
H65E C65B H65F 109.5
C64B C66B H66D 109.5
C64B C66B H66E 109.5
H66D C66B H66E 109.5
C64B C66B H66F 109.5
H66D C66B H66F 109.5
H66E C66B H66F 109.5
C64B C67B H67D 109.5
C64B C67B H67E 109.5
H67D C67B H67E 109.5
C64B C67B H67F 109.5
H67D C67B H67F 109.5
H67E C67B H67F 109.5
C68 O27 Mn4 127.3(5)
C68 O28 Gd1 136.0(5)
O28 C68 O27 125.1(7)
O28 C68 C69 120.0(6)
O27 C68 C69 114.9(6)
C70A C69 C72A 113.8(14)
C70A C69 C68 111.3(12)
C71B C69 C68 108.4(9)
C72A C69 C68 108.7(11)
C71B C69 C70B 111.8(14)
C68 C69 C70B 109.9(12)
C71B C69 C72B 115.3(12)
C68 C69 C72B 110.0(9)
C70B C69 C72B 101.3(14)
C70A C69 C71A 109.7(13)
C72A C69 C71A 108.1(13)
C68 C69 C71A 104.9(9)
C69 C70A H70A 109.5
C69 C70A H70B 109.5
H70A C70A H70B 109.5
C69 C70A H70C 109.5
H70A C70A H70C 109.5
H70B C70A H70C 109.5
C69 C71A H71A 109.5
C69 C71A H71B 109.5
H71A C71A H71B 109.5
C69 C71A H71C 109.5
H71A C71A H71C 109.5
H71B C71A H71C 109.5
C69 C72A H72A 109.5
C69 C72A H72B 109.5
H72A C72A H72B 109.5
C69 C72A H72C 109.5
H72A C72A H72C 109.5
H72B C72A H72C 109.5
C69 C70B H70D 109.5
C69 C70B H70E 109.5
H70D C70B H70E 109.5
C69 C70B H70F 109.5
H70D C70B H70F 109.5
H70E C70B H70F 109.5
C69 C71B H71D 109.5
C69 C71B H71E 109.5
H71D C71B H71E 109.5
C69 C71B H71F 109.5
H71D C71B H71F 109.5
H71E C71B H71F 109.5
C69 C72B H72D 109.5
C69 C72B H72E 109.5
H72D C72B H72E 109.5
C69 C72B H72F 109.5
H72D C72B H72F 109.5
H72E C72B H72F 109.5
N5 O29 Gd2 125.7(5)
N5 O29 Gd1 126.3(5)
Gd2 O29 Gd1 107.93(17)
O29 N5 O31 117.1(9)
O29 N5 O30 121.5(8)
O31 N5 O30 112.7(9)
N6 O32 Gd3 125.1(5)
N6 O32 Gd2 125.3(5)
Gd3 O32 Gd2 109.51(18)
O32 N6 O34 118.8(9)
O32 N6 O33 119.0(8)
O34 N6 O33 112.8(10)
N7 O35 Gd3 124.8(5)
N7 O35 Gd4 127.3(5)
Gd3 O35 Gd4 107.89(16)
O35 N7 O37 119.2(9)
O35 N7 O36 125.8(9)
O37 N7 O36 104.4(9)
N8 O38 Gd4 125.7(4)
N8 O38 Gd1 125.7(4)
Gd4 O38 Gd1 108.55(17)
O39 N8 O38 121.5(8)
O39 N8 O40 106.8(9)
O38 N8 O40 120.3(8)
N91 C91 C92 156(2)
N92 C93 C94 162(3)
N93A C95A C96A 178(4)
N93B C95B C96B 157(3)

loop_
_geom_bond_atom_site_label_1
_geom_bond_atom_site_label_2
_geom_bond_distance
Gd1 O1 2.352(4)
Gd1 O4 2.361(4)
Gd1 O5 2.369(4)
Gd1 O12 2.379(5)
Gd1 O28 2.401(5)
Gd1 O14 2.420(5)
Gd1 O38 2.458(4)
Gd1 O29 2.470(5)
Gd1 Mn1 3.3813(10)
Gd1 Mn4 3.3962(11)
Gd1 Gd4 3.9774(5)
Gd1 Gd2 3.9853(5)
Gd2 O1 2.351(4)
Gd2 O2 2.368(4)
Gd2 O7 2.399(5)
Gd2 O6 2.404(4)
Gd2 O16 2.410(5)
Gd2 O18 2.411(5)
Gd2 O29 2.458(5)
Gd2 O32 2.459(4)
Gd2 Mn2 3.4044(12)
Gd2 Mn1 3.4083(11)
Gd2 Gd3 4.0098(5)
Gd3 O3 2.360(5)
Gd3 O2 2.364(4)
Gd3 O8 2.371(5)
Gd3 O9 2.390(5)
Gd3 O22 2.416(6)
Gd3 O20 2.417(5)
Gd3 O32 2.450(4)
Gd3 O35 2.451(5)
Gd3 Mn2 3.3836(11)
Gd3 Mn3 3.4027(11)
Gd3 Gd4 3.9836(5)
Gd4 O4 2.348(5)
Gd4 O3 2.352(5)
Gd4 O10 2.386(5)
Gd4 O26 2.388(6)
Gd4 O11 2.403(5)
Gd4 O24 2.407(5)
Gd4 O38 2.442(4)
Gd4 O35 2.477(4)
Gd4 Mn3 3.3905(12)
Gd4 Mn4 3.3914(13)
Mn1 O5 1.899(5)
Mn1 O6 1.914(5)
Mn1 O15 1.931(5)
Mn1 O13 1.954(5)
Mn1 O1 2.153(4)
Mn1 N1 2.462(6)
Mn2 O7 1.896(5)
Mn2 O8 1.899(6)
Mn2 O17 1.945(6)
Mn2 O19 1.948(5)
Mn2 O2 2.145(5)
Mn2 N2 2.500(8)
Mn3 O10 1.891(5)
Mn3 O9 1.907(5)
Mn3 O21 1.950(6)
Mn3 O23 1.954(5)
Mn3 O3 2.130(5)
Mn3 N3 2.486(6)
Mn4 O11 1.899(5)
Mn4 O12 1.904(5)
Mn4 O27 1.952(5)
Mn4 O25 1.956(6)
Mn4 O4 2.143(5)
Mn4 N4 2.464(6)
O1 H1 1.0000
O2 H2 1.0000
O3 H3 1.0000
O4 H4 1.0000
N1 C3 1.479(9)
N1 C1 1.490(10)
N1 C5 1.534(10)
C1 C2B 1.37(2)
C1 C2A 1.569(13)
C1 H1A 0.9900
C1 H1B 0.9900
C1 H1C 0.9900
C1 H1D 0.9900
C2A O5 1.347(11)
C2A H2AA 0.9900
C2A H2AB 0.9900
C2B O5 1.42(2)
C2B H2BA 0.9900
C2B H2BB 0.9900
C3 C4B 1.42(2)
C3 C4A 1.538(12)
C3 H3A 0.9900
C3 H3B 0.9900
C3 H3C 0.9900
C3 H3D 0.9900
C4A O6 1.388(12)
C4A H4AA 0.9900
C4A H4AB 0.9900
C4B O6 1.37(2)
C4B H4BA 0.9900
C4B H4BB 0.9900
C5 C8 1.504(12)
C5 C7 1.531(14)
C5 C6 1.535(11)
C6 H6A 0.9800
C6 H6B 0.9800
C6 H6C 0.9800
C7 H7A 0.9800
C7 H7B 0.9800
C7 H7C 0.9800
C8 H8A 0.9800
C8 H8B 0.9800
C8 H8C 0.9800
N2 C11 1.483(14)
N2 C9 1.498(12)
N2 C13 1.540(14)
C9 C10 1.498(14)
C9 H9A 0.9900
C9 H9B 0.9900
C10 O7 1.418(12)
C10 H10A 0.9900
C10 H10B 0.9900
C11 C12 1.515(11)
C11 H11A 0.9900
C11 H11B 0.9900
C12 O8 1.420(9)
C12 H12A 0.9900
C12 H12B 0.9900
C13 C16 1.50(2)
C13 C14 1.504(15)
C13 C15 1.54(2)
C14 H14A 0.9800
C14 H14B 0.9800
C14 H14C 0.9800
C15 H15A 0.9800
C15 H15B 0.9800
C15 H15C 0.9800
C16 H16A 0.9800
C16 H16B 0.9800
C16 H16C 0.9800
N3 C17 1.482(10)
N3 C19 1.488(11)
N3 C21 1.536(10)
C17 C18 1.526(13)
C17 H17A 0.9900
C17 H17B 0.9900
C18 O9 1.399(10)
C18 H18A 0.9900
C18 H18B 0.9900
C19 C20 1.480(13)
C19 H19A 0.9900
C19 H19B 0.9900
C20 O10 1.434(11)
C20 H20A 0.9900
C20 H20B 0.9900
C21 C24 1.513(12)
C21 C22 1.519(14)
C21 C23 1.534(12)
C22 H22A 0.9800
C22 H22B 0.9800
C22 H22C 0.9800
C23 H23A 0.9800
C23 H23B 0.9800
C23 H23C 0.9800
C24 H24A 0.9800
C24 H24B 0.9800
C24 H24C 0.9800
N4 C25 1.489(11)
N4 C27 1.490(9)
N4 C29 1.519(10)
C25 C26B 1.355(18)
C25 C26A 1.546(16)
C25 H25A 0.9900
C25 H25B 0.9900
C25 H25C 0.9900
C25 H25D 0.9900
C26A O11 1.345(14)
C26A H26A 0.9900
C26A H26B 0.9900
C26B O11 1.428(17)
C26B H26C 0.9900
C26B H26D 0.9900
C27 C28B 1.449(19)
C27 C28A 1.500(14)
C27 H27A 0.9900
C27 H27B 0.9900
C27 H27C 0.9900
C27 H27D 0.9900
C28A O12 1.302(13)
C28A H28A 0.9900
C28A H28B 0.9900
C28B O12 1.449(17)
C28B H28C 0.9900
C28B H28D 0.9900
C29 C32 1.521(13)
C29 C30 1.522(12)
C29 C31 1.528(12)
C30 H30A 0.9800
C30 H30B 0.9800
C30 H30C 0.9800
C31 H31A 0.9800
C31 H31B 0.9800
C31 H31C 0.9800
C32 H32A 0.9800
C32 H32B 0.9800
C32 H32C 0.9800
O13 C33 1.291(8)
O14 C33 1.240(8)
C33 C34 1.535(10)
C34 C35 1.518(11)
C34 C37 1.522(11)
C34 C36 1.534(12)
C35 H35A 0.9800
C35 H35B 0.9800
C35 H35C 0.9800
C36 H36A 0.9800
C36 H36B 0.9800
C36 H36C 0.9800
C37 H37A 0.9800
C37 H37B 0.9800
C37 H37C 0.9800
O15 C38 1.271(9)
O16 C38 1.250(9)
C38 C39 1.540(10)
C39 C41A 1.506(14)
C39 C42B 1.508(14)
C39 C41C 1.509(16)
C39 C40A 1.515(14)
C39 C42C 1.522(15)
C39 C40B 1.526(14)
C39 C41B 1.536(13)
C39 C40C 1.540(16)
C39 C42A 1.569(13)
C40A H40A 0.9800
C40A H40B 0.9800
C40A H40C 0.9800
C41A H41A 0.9800
C41A H41B 0.9800
C41A H41C 0.9800
C42A H42A 0.9800
C42A H42B 0.9800
C42A H42C 0.9800
C40B H40D 0.9800
C40B H40E 0.9800
C40B H40F 0.9800
C41B H41D 0.9800
C41B H41E 0.9800
C41B H41F 0.9800
C42B H42D 0.9800
C42B H42E 0.9800
C42B H42F 0.9800
C40C H40G 0.9800
C40C H40H 0.9800
C40C H40I 0.9800
C41C H41G 0.9800
C41C H41H 0.9800
C41C H41I 0.9800
C42C H42G 0.9800
C42C H42H 0.9800
C42C H42I 0.9800
O17 C43 1.253(11)
O18 C43 1.260(9)
C43 C44 1.524(12)
C44 C46B 1.473(14)
C44 C45A 1.477(12)
C44 C47B 1.498(16)
C44 C46A 1.502(14)
C44 C45B 1.515(15)
C44 C47A 1.527(13)
C45A H45A 0.9800
C45A H45B 0.9800
C45A H45C 0.9800
C46A H46A 0.9800
C46A H46B 0.9800
C46A H46C 0.9800
C47A H47A 0.9800
C47A H47B 0.9800
C47A H47C 0.9800
C45B H45D 0.9800
C45B H45E 0.9800
C45B H45F 0.9800
C46B H46D 0.9800
C46B H46E 0.9800
C46B H46F 0.9800
C47B H47D 0.9800
C47B H47E 0.9800
C47B H47F 0.9800
O19 C48 1.290(9)
O20 C48 1.251(9)
C48 C49 1.540(11)
C49 C51 1.513(12)
C49 C52 1.514(13)
C49 C50 1.535(13)
C50 H50A 0.9800
C50 H50B 0.9800
C50 H50C 0.9800
C51 H51A 0.9800
C51 H51B 0.9800
C51 H51C 0.9800
C52 H52A 0.9800
C52 H52B 0.9800
C52 H52C 0.9800
O21 C53 1.285(10)
O22 C53 1.247(10)
C53 C54 1.533(12)
C54 C56B 1.481(15)
C54 C57A 1.489(12)
C54 C55B 1.502(14)
C54 C55A 1.517(12)
C54 C57B 1.553(16)
C54 C56A 1.571(13)
C55A H55A 0.9800
C55A H55B 0.9800
C55A H55C 0.9800
C56A H56A 0.9800
C56A H56B 0.9800
C56A H56C 0.9800
C57A H57A 0.9800
C57A H57B 0.9800
C57A H57C 0.9800
C55B H55D 0.9800
C55B H55E 0.9800
C55B H55F 0.9800
C56B H56D 0.9800
C56B H56E 0.9800
C56B H56F 0.9800
C57B H57D 0.9800
C57B H57E 0.9800
C57B H57F 0.9800
O23 C58 1.266(10)
O24 C58 1.240(10)
C58 C59 1.566(10)
C59 C62A 1.483(14)
C59 C60B 1.491(14)
C59 C61A 1.492(14)
C59 C62B 1.509(14)
C59 C61B 1.544(14)
C59 C60A 1.545(13)
C60A H60A 0.9800
C60A H60B 0.9800
C60A H60C 0.9800
C61A H61A 0.9800
C61A H61B 0.9800
C61A H61C 0.9800
C62A H62A 0.9800
C62A H62B 0.9800
C62A H62C 0.9800
C60B H60D 0.9800
C60B H60E 0.9800
C60B H60F 0.9800
C61B H61D 0.9800
C61B H61E 0.9800
C61B H61F 0.9800
C62B H62D 0.9800
C62B H62E 0.9800
C62B H62F 0.9800
O25 C63 1.269(12)
O26 C63 1.239(11)
C63 C64A 1.46(2)
C63 C64B 1.67(2)
C64A C67A 1.491(16)
C64A C65A 1.504(15)
C64A C66A 1.536(16)
C65A H65A 0.9800
C65A H65B 0.9800
C65A H65C 0.9800
C66A H66A 0.9800
C66A H66B 0.9800
C66A H66C 0.9800
C67A H67A 0.9800
C67A H67B 0.9800
C67A H67C 0.9800
C64B C67B 1.492(15)
C64B C66B 1.498(15)
C64B C65B 1.515(14)
C65B H65D 0.9800
C65B H65E 0.9800
C65B H65F 0.9800
C66B H66D 0.9800
C66B H66E 0.9800
C66B H66F 0.9800
C67B H67D 0.9800
C67B H67E 0.9800
C67B H67F 0.9800
O27 C68 1.289(8)
O28 C68 1.253(8)
C68 C69 1.526(11)
C69 C70A 1.481(14)
C69 C71B 1.489(13)
C69 C72A 1.521(14)
C69 C70B 1.533(14)
C69 C72B 1.542(13)
C69 C71A 1.558(13)
C70A H70A 0.9800
C70A H70B 0.9800
C70A H70C 0.9800
C71A H71A 0.9800
C71A H71B 0.9800
C71A H71C 0.9800
C72A H72A 0.9800
C72A H72B 0.9800
C72A H72C 0.9800
C70B H70D 0.9800
C70B H70E 0.9800
C70B H70F 0.9800
C71B H71D 0.9800
C71B H71E 0.9800
C71B H71F 0.9800
C72B H72D 0.9800
C72B H72E 0.9800
C72B H72F 0.9800
O29 N5 1.279(8)
N5 O31 1.316(12)
N5 O30 1.363(12)
O32 N6 1.278(10)
N6 O34 1.311(13)
N6 O33 1.393(13)
O35 N7 1.264(9)
N7 O37 1.297(13)
N7 O36 1.315(12)
O38 N8 1.285(8)
N8 O39 1.246(11)
N8 O40 1.313(12)
N91 C91 1.174(10)
C91 C92 1.500(9)
N92 C93 1.198(9)
C93 C94 1.519(9)
N93A C95A 1.178(8)
C95A C96A 1.517(8)
N93B C95B 1.199(10)
C95B C96B 1.537(10)

loop_
_platon_squeeze_void_nr
_platon_squeeze_void_average_x
_platon_squeeze_void_average_y
_platon_squeeze_void_average_z
_platon_squeeze_void_volume
_platon_squeeze_void_count_electrons
1 0.138 0.123 0.627 212.2 24.1
2 -0.138 0.877 0.373 212.2 25.7
3 0.071 0.647 0.056 8.2 -1.2
4 0.362 0.623 0.873 212.2 23.4
5 0.250 0.391 0.689 51.8 -2.3
6 0.250 0.891 0.811 51.7 -1.3
7 0.178 0.467 0.495 8.0 0.0
8 0.210 0.941 0.496 19.3 -0.2
9 0.290 0.441 0.004 19.3 -0.2
10 0.321 0.967 0.005 8.0 -0.2
11 0.428 0.147 0.444 8.2 -1.4
12 0.638 0.377 1.127 212.2 27.2
13 0.571 0.853 0.556 8.2 -1.1
14 0.750 0.109 0.189 51.7 -2.7
15 0.750 0.609 0.311 51.8 -1.8
16 0.679 0.033 -0.005 8.0 0.1
17 0.710 0.559 0.996 19.3 -0.3
18 0.790 0.059 0.504 19.3 -0.3
19 0.821 0.533 0.505 8.0 0.0
20 0.928 0.353 0.944 8.2 -1.2
